data_7013325
loop_
_publ_author_name
'Eisler, Dana J.'
'Puddephatt, Richard J.'

_publ_section_title
;
 Tetraphosphinitoresorcinarene complexes: a new structural form for
 diphosphine mercury(ii) halide complexes
;
_journal_issue 18
_journal_name_full 'Dalton Transactions'
_journal_page_first 3567
_journal_paper_doi 10.1039/b306408p
_journal_year 2003
_chemical_formula_sum 'C152 H164 Cl24 Hg4 O12 P4'
_chemical_formula_weight 3959.87
_chemical_name_systematic
;
?
;
_space_group_IT_number 14
_symmetry_cell_setting monoclinic
_symmetry_space_group_name_Hall '-P 2yn'
_symmetry_space_group_name_H-M 'P 1 21/n 1'
_atom_sites_solution_hydrogens geom
_atom_sites_solution_primary Patterson
_atom_sites_solution_secondary difmap
_audit_creation_method SHELXL-97
_cell_angle_alpha 90.00
_cell_angle_beta 104.3950(10)
_cell_angle_gamma 90.00
_cell_formula_units_Z 4
_cell_length_a 26.6994(2)
_cell_length_b 16.04820(10)
_cell_length_c 38.9034(2)
_cell_measurement_temperature 200(2)
_cell_volume 16145.89(19)
_computing_cell_refinement 'Nonius DENZO'
_computing_data_collection 'Nonius COLLECT'
_computing_data_reduction 'Nonius DENZO'
_computing_molecular_graphics 'Bruker SHELXTL'
_computing_publication_material 'Bruker SHELXTL'
_computing_structure_refinement 'SHELXL-97 (Sheldrick, 1997)'
_computing_structure_solution 'SHELXS-97 (Sheldrick, 1990)'
_diffrn_ambient_temperature 200(2)
_diffrn_measured_fraction_theta_full 0.998
_diffrn_measured_fraction_theta_max 0.998
_diffrn_measurement_device_type 'Nonius Kappa CCD'
_diffrn_measurement_method 'phi\omega scans'
_diffrn_radiation_monochromator graphite
_diffrn_radiation_source 'fine-focus sealed tube'
_diffrn_radiation_type MoK\a
_diffrn_radiation_wavelength 0.71073
_diffrn_reflns_av_R_equivalents 0.106
_diffrn_reflns_av_sigmaI/netI 0.0903
_diffrn_reflns_limit_h_max 34
_diffrn_reflns_limit_h_min -34
_diffrn_reflns_limit_k_max 20
_diffrn_reflns_limit_k_min -20
_diffrn_reflns_limit_l_max 50
_diffrn_reflns_limit_l_min -50
_diffrn_reflns_number 187054
_diffrn_reflns_theta_full 27.48
_diffrn_reflns_theta_max 27.48
_diffrn_reflns_theta_min 2.55
_exptl_absorpt_coefficient_mu 4.285
_exptl_absorpt_correction_T_max 0.4665
_exptl_absorpt_correction_T_min 0.2098
_exptl_absorpt_correction_type integration
_exptl_crystal_colour colourless
_exptl_crystal_density_diffrn 1.629
_exptl_crystal_density_method 'not measured'
_exptl_crystal_description prism
_exptl_crystal_F_000 7840
_exptl_crystal_size_max 0.53
_exptl_crystal_size_mid 0.35
_exptl_crystal_size_min 0.21
_refine_diff_density_max 1.412
_refine_diff_density_min -1.021
_refine_diff_density_rms 0.117
_refine_ls_extinction_method none
_refine_ls_goodness_of_fit_ref 0.998
_refine_ls_hydrogen_treatment mixed
_refine_ls_matrix_type fullcycle
_refine_ls_number_parameters 1601
_refine_ls_number_reflns 36959
_refine_ls_number_restraints 191
_refine_ls_restrained_S_all 1.014
_refine_ls_R_factor_all 0.1045
_refine_ls_R_factor_gt 0.0468
_refine_ls_shift/su_max 0.016
_refine_ls_shift/su_mean 0.000
_refine_ls_structure_factor_coef Fsqd
_refine_ls_weighting_details 'calc w=1/[\s^2^(Fo^2^)+(0.0477P)^2^+0.0000P] where P=(Fo^2^+2Fc^2^)/3'
_refine_ls_weighting_scheme calc
_refine_ls_wR_factor_gt 0.0962
_refine_ls_wR_factor_ref 0.1113
_reflns_number_gt 21939
_reflns_number_total 36959
_reflns_threshold_expression >2sigma(I)
_cod_data_source_file b306408p.txt
_cod_data_source_block 6a
_cod_depositor_comments
;
The following automatic conversions were performed:
'_symmetry_cell_setting' value 'Monoclinic' changed to 'monoclinic'
according to '/home/saulius/struct/CIF-dictionaries/cif_core.dic'
dictionary named 'cif_core.dic' version 2.4.1 from 2010-06-29.

Automatic conversion script
Id: cif_fix_enum 1527 2010-12-29 10:47:43Z saulius 
;
_cod_original_cell_volume 16145.89(18)
_cod_original_sg_symbol_H-M P2(1)/n
_cod_database_code 7013325

loop_
_symmetry_equiv_pos_as_xyz
'x, y, z'
'-x+1/2, y+1/2, -z+1/2'
'-x, -y, -z'
'x-1/2, -y-1/2, z-1/2'

loop_
_atom_site_label
_atom_site_type_symbol
_atom_site_fract_x
_atom_site_fract_y
_atom_site_fract_z
_atom_site_U_iso_or_equiv
_atom_site_adp_type
_atom_site_occupancy
_atom_site_symmetry_multiplicity
_atom_site_calc_flag
_atom_site_refinement_flags
_atom_site_disorder_assembly
_atom_site_disorder_group
Hg1 Hg -0.345968(9) 0.699691(14) 0.655124(6) 0.03791(6) Uani 1 1 d . . .
Hg2 Hg -0.200919(9) 0.676409(14) 0.692530(6) 0.03820(6) Uani 1 1 d . . .
Hg3 Hg -0.188341(10) 0.983074(15) 0.360601(6) 0.04527(7) Uani 1 1 d . . .
Hg4 Hg -0.324131(10) 0.937280(15) 0.310889(6) 0.04675(7) Uani 1 1 d . . .
P1 P -0.39018(5) 0.58357(9) 0.62052(3) 0.0294(3) Uani 1 1 d . . .
P2 P -0.17073(5) 0.54411(9) 0.67597(3) 0.0308(3) Uani 1 1 d . . .
P3 P -0.12613(6) 0.86897(9) 0.37195(3) 0.0329(3) Uani 1 1 d . . .
P4 P -0.34187(6) 0.79086(9) 0.29924(3) 0.0339(3) Uani 1 1 d . . .
Cl1 Cl -0.38218(8) 0.82185(11) 0.67466(5) 0.0719(5) Uani 1 1 d . . .
Cl2 Cl -0.16257(6) 0.79811(10) 0.72300(4) 0.0519(4) Uani 1 1 d . . .
Cl3 Cl -0.28398(6) 0.64420(10) 0.71487(3) 0.0439(4) Uani 1 1 d . . .
Cl4 Cl -0.26376(5) 0.75748(9) 0.63925(3) 0.0386(3) Uani 1 1 d . . .
Cl6 Cl -0.36725(7) 1.05966(11) 0.28346(5) 0.0669(5) Uani 1 1 d . . .
Cl5 Cl -0.18134(7) 1.12715(11) 0.37612(5) 0.0675(5) Uani 1 1 d . . .
Cl7 Cl -0.23257(6) 0.94781(10) 0.29449(4) 0.0466(4) Uani 1 1 d . . .
Cl8 Cl -0.28021(6) 0.96791(11) 0.37582(4) 0.0542(4) Uani 1 1 d . . .
O1 O -0.36362(12) 0.5523(2) 0.58980(8) 0.0279(8) Uani 1 1 d . . .
O2 O -0.17795(13) 0.5395(2) 0.63363(8) 0.0317(8) Uani 1 1 d . . .
O3 O -0.34948(14) 0.4707(2) 0.51076(9) 0.0387(9) Uani 1 1 d . A .
O4 O -0.26730(18) 0.4332(3) 0.51685(13) 0.0761(15) Uani 1 1 d . A .
O5 O -0.34402(13) 0.5203(2) 0.39126(8) 0.0342(9) Uani 1 1 d . . .
O6 O -0.43087(16) 0.5096(3) 0.37797(11) 0.0632(13) Uani 1 1 d . . .
O7 O -0.14736(13) 0.7851(2) 0.38615(9) 0.0365(9) Uani 1 1 d . . .
O8 O -0.32687(14) 0.7303(2) 0.33327(8) 0.0361(9) Uani 1 1 d . . .
O9 O -0.13658(14) 0.6063(2) 0.43794(9) 0.0422(10) Uani 1 1 d . C .
O10 O -0.21052(16) 0.5341(3) 0.41857(10) 0.0527(11) Uani 1 1 d . C .
O11 O -0.13969(13) 0.4898(2) 0.55082(9) 0.0353(9) Uani 1 1 d . C .
O12 O -0.05628(15) 0.5218(3) 0.57558(11) 0.0568(12) Uani 1 1 d . C .
C1A C -0.31405(18) 0.5743(3) 0.58669(12) 0.0242(11) Uani 1 1 d . . .
C2A C -0.30938(19) 0.6165(3) 0.55645(12) 0.0258(11) Uani 1 1 d . . .
C3A C -0.25917(19) 0.6353(3) 0.55461(12) 0.0271(12) Uani 1 1 d . . .
H3AA H -0.2550 0.6645 0.5343 0.033 Uiso 1 1 calc R . .
C4A C -0.21511(19) 0.6148(3) 0.58016(12) 0.0266(11) Uani 1 1 d . C .
C5A C -0.22239(19) 0.5677(3) 0.60863(12) 0.0257(11) Uani 1 1 d . . .
C6A C -0.27160(19) 0.5467(3) 0.61199(12) 0.0279(12) Uani 1 1 d . . .
H6AA H -0.2758 0.5139 0.6314 0.033 Uiso 1 1 calc R . .
C7A C -0.35533(19) 0.6434(3) 0.52660(12) 0.0250(11) Uani 1 1 d . . .
H7AA H -0.3865 0.6148 0.5309 0.030 Uiso 1 1 calc R . .
C8A C -0.3650(2) 0.7370(3) 0.52798(12) 0.0338(13) Uani 1 1 d . . .
H8AA H -0.3332 0.7674 0.5268 0.041 Uiso 1 1 calc R . .
H8AB H -0.3928 0.7532 0.5070 0.041 Uiso 1 1 calc R . .
C9A C -0.3806(2) 0.7625(3) 0.56149(13) 0.0389(14) Uani 1 1 d . . .
H9AA H -0.4127 0.7326 0.5623 0.047 Uiso 1 1 calc R . .
H9AB H -0.3532 0.7448 0.5824 0.047 Uiso 1 1 calc R . .
C1Q C -0.38958(16) 0.85524(18) 0.56424(10) 0.0459(16) Uani 1 1 d G . .
C2Q C -0.43953(14) 0.8855(2) 0.56002(11) 0.0557(17) Uani 1 1 d G . .
H2QA H -0.4679 0.8480 0.5557 0.067 Uiso 1 1 calc R . .
C3Q C -0.44792(15) 0.9706(3) 0.56213(12) 0.078(2) Uani 1 1 d G . .
H3QA H -0.4821 0.9913 0.5592 0.094 Uiso 1 1 calc R . .
C4Q C -0.4064(2) 1.02548(18) 0.56844(12) 0.080(3) Uani 1 1 d G . .
H4QA H -0.4121 1.0837 0.5699 0.096 Uiso 1 1 calc R . .
C5Q C -0.35641(17) 0.9953(2) 0.57266(12) 0.076(2) Uani 1 1 d G . .
H5QA H -0.3280 1.0328 0.5770 0.091 Uiso 1 1 calc R . .
C6Q C -0.34802(13) 0.9101(3) 0.57055(11) 0.0602(19) Uani 1 1 d G . .
H6QA H -0.3139 0.8895 0.5734 0.072 Uiso 1 1 calc R . .
C1E C -0.45425(10) 0.6091(2) 0.59582(9) 0.0335(13) Uani 1 1 d G . .
C2E C -0.48145(14) 0.6729(2) 0.60721(9) 0.0521(17) Uani 1 1 d G . .
H2EA H -0.4659 0.7036 0.6280 0.063 Uiso 1 1 calc R . .
C3E C -0.53146(14) 0.6918(2) 0.58818(11) 0.0630(19) Uani 1 1 d G . .
H3EA H -0.5500 0.7354 0.5960 0.076 Uiso 1 1 calc R . .
C4E C -0.55427(10) 0.6470(2) 0.55775(10) 0.0531(17) Uani 1 1 d G . .
H4EA H -0.5885 0.6599 0.5447 0.064 Uiso 1 1 calc R . .
C5E C -0.52708(13) 0.5832(2) 0.54636(8) 0.0475(16) Uani 1 1 d G . .
H5EA H -0.5427 0.5525 0.5256 0.057 Uiso 1 1 calc R . .
C6E C -0.47707(13) 0.5642(2) 0.56540(9) 0.0426(15) Uani 1 1 d G . .
H6EA H -0.4585 0.5206 0.5576 0.051 Uiso 1 1 calc R . .
C1F C -0.39630(14) 0.4942(2) 0.64670(9) 0.0340(13) Uani 1 1 d G . .
C2F C -0.44380(12) 0.4548(3) 0.64254(10) 0.075(2) Uani 1 1 d G . .
H2FA H -0.4735 0.4762 0.6261 0.090 Uiso 1 1 calc R . .
C3F C -0.44779(14) 0.3842(3) 0.66235(12) 0.099(3) Uani 1 1 d G . .
H3FA H -0.4803 0.3572 0.6595 0.119 Uiso 1 1 calc R . .
C4F C -0.40429(17) 0.3529(2) 0.68634(11) 0.070(2) Uani 1 1 d G . .
H4FA H -0.4070 0.3046 0.6999 0.084 Uiso 1 1 calc R . .
C5F C -0.35679(13) 0.3923(3) 0.69050(10) 0.067(2) Uani 1 1 d G . .
H5FA H -0.3271 0.3710 0.7069 0.081 Uiso 1 1 calc R . .
C6F C -0.35280(11) 0.4630(3) 0.67069(10) 0.0572(18) Uani 1 1 d G . .
H6FA H -0.3203 0.4899 0.6735 0.069 Uiso 1 1 calc R . .
C1G C -0.10230(10) 0.5318(2) 0.69195(9) 0.0345(13) Uani 1 1 d G . .
C2G C -0.08104(14) 0.4631(2) 0.71208(10) 0.0555(18) Uani 1 1 d G . .
H2GA H -0.1029 0.4205 0.7170 0.067 Uiso 1 1 calc R . .
C3G C -0.02774(15) 0.4567(2) 0.72498(11) 0.072(2) Uani 1 1 d G . .
H3GA H -0.0132 0.4097 0.7387 0.086 Uiso 1 1 calc R . .
C4G C 0.00429(10) 0.5191(3) 0.71776(11) 0.070(2) Uani 1 1 d G . .
H4GA H 0.0407 0.5147 0.7266 0.084 Uiso 1 1 calc R . .
C5G C -0.01697(13) 0.5878(3) 0.69763(11) 0.069(2) Uani 1 1 d G . .
H5GA H 0.0049 0.6305 0.6927 0.083 Uiso 1 1 calc R . .
C6G C -0.07027(14) 0.5942(2) 0.68472(10) 0.0542(17) Uani 1 1 d G . .
H6GA H -0.0848 0.6412 0.6710 0.065 Uiso 1 1 calc R . .
C1H C -0.19892(14) 0.45156(17) 0.68904(8) 0.0328(13) Uani 1 1 d G . .
C2H C -0.20210(15) 0.3794(2) 0.66888(7) 0.0469(16) Uani 1 1 d G . .
H2HA H -0.1945 0.3811 0.6463 0.056 Uiso 1 1 calc R . .
C3H C -0.21643(17) 0.30459(18) 0.68175(10) 0.0604(19) Uani 1 1 d G . .
H3HA H -0.2186 0.2552 0.6680 0.072 Uiso 1 1 calc R . .
C4H C -0.22758(16) 0.30202(18) 0.71478(10) 0.0558(18) Uani 1 1 d G . .
H4HA H -0.2374 0.2509 0.7236 0.067 Uiso 1 1 calc R . .
C5H C -0.22440(15) 0.3742(2) 0.73495(7) 0.0520(17) Uani 1 1 d G . .
H5HA H -0.2320 0.3725 0.7575 0.062 Uiso 1 1 calc R . .
C6H C -0.21007(15) 0.44900(19) 0.72208(8) 0.0422(15) Uani 1 1 d G . .
H6HA H -0.2079 0.4983 0.7359 0.051 Uiso 1 1 calc R . .
C1B C -0.3457(2) 0.5291(3) 0.48442(13) 0.0309(12) Uani 1 1 d . . .
C2B C -0.34897(18) 0.6126(3) 0.49090(12) 0.0253(11) Uani 1 1 d . . .
C3B C -0.34878(18) 0.6668(3) 0.46273(12) 0.0259(11) Uani 1 1 d . . .
H3BA H -0.3497 0.7251 0.4667 0.031 Uiso 1 1 calc R . .
C4B C -0.34721(18) 0.6387(3) 0.42929(12) 0.0260(11) Uani 1 1 d . . .
C5B C -0.34578(19) 0.5543(3) 0.42449(12) 0.0281(12) Uani 1 1 d . . .
C6B C -0.3442(2) 0.4992(3) 0.45111(13) 0.0331(13) Uani 1 1 d . . .
H6BA H -0.3421 0.4411 0.4471 0.040 Uiso 1 1 calc R . .
C7B C -0.34929(19) 0.6969(3) 0.39782(13) 0.0310(12) Uani 1 1 d . . .
H7BA H -0.3644 0.6638 0.3759 0.037 Uiso 1 1 calc R . .
C8B C -0.3836(2) 0.7739(3) 0.39636(13) 0.0355(13) Uani 1 1 d . . .
H8BA H -0.3787 0.8111 0.3772 0.043 Uiso 1 1 calc R . .
H8BB H -0.3725 0.8046 0.4191 0.043 Uiso 1 1 calc R . .
C9B C -0.4417(2) 0.7522(4) 0.38971(14) 0.0474(16) Uani 1 1 d . . .
H9BA H -0.4618 0.7952 0.3739 0.057 Uiso 1 1 calc R . .
H9BB H -0.4478 0.6984 0.3769 0.057 Uiso 1 1 calc R . .
C1R C -0.46272(13) 0.7457(2) 0.42229(8) 0.0400(14) Uani 1 1 d G . .
C2R C -0.47218(14) 0.66868(18) 0.43574(9) 0.0428(15) Uani 1 1 d G . .
H2RA H -0.4655 0.6189 0.4244 0.051 Uiso 1 1 calc R . .
C3R C -0.49143(15) 0.66441(19) 0.46576(9) 0.0518(17) Uani 1 1 d G . .
H3RA H -0.4979 0.6117 0.4750 0.062 Uiso 1 1 calc R . .
C4R C -0.50123(14) 0.7372(2) 0.48234(8) 0.0488(16) Uani 1 1 d G . .
H4RA H -0.5144 0.7343 0.5029 0.059 Uiso 1 1 calc R . .
C5R C -0.49177(15) 0.81423(19) 0.46889(9) 0.0487(16) Uani 1 1 d G . .
H5RA H -0.4985 0.8640 0.4802 0.058 Uiso 1 1 calc R . .
C6R C -0.47251(14) 0.81850(18) 0.43887(9) 0.0465(15) Uani 1 1 d G . .
H6RA H -0.4660 0.8712 0.4297 0.056 Uiso 1 1 calc R . .
C1I C -0.3073(2) 0.4210(4) 0.52339(15) 0.0489(16) Uani 1 1 d D . .
C2I C -0.3240(4) 0.3418(6) 0.5407(2) 0.044(3) Uiso 0.60 1 d PD A 1
H2IA H -0.3417 0.2995 0.5229 0.053 Uiso 0.60 1 calc PR A 1
C3I C -0.3545(5) 0.3645(8) 0.5672(3) 0.078(5) Uiso 0.60 1 d PD A 1
H3IA H -0.3863 0.3944 0.5547 0.094 Uiso 0.60 1 calc PR A 1
H3IB H -0.3337 0.4030 0.5850 0.094 Uiso 0.60 1 calc PR A 1
C4I C -0.3697(5) 0.2898(7) 0.5862(3) 0.066(4) Uiso 0.60 1 d PD A 1
H4IA H -0.3879 0.3093 0.6040 0.079 Uiso 0.60 1 calc PR A 1
H4IB H -0.3940 0.2546 0.5688 0.079 Uiso 0.60 1 calc PR A 1
C5I C -0.3257(5) 0.2403(9) 0.6038(3) 0.082(5) Uiso 0.60 1 d PD A 1
H5IA H -0.3381 0.1835 0.6074 0.099 Uiso 0.60 1 calc PR A 1
H5IB H -0.3110 0.2645 0.6275 0.099 Uiso 0.60 1 calc PR A 1
C6I C -0.2829(5) 0.2327(8) 0.5849(3) 0.073(4) Uiso 0.60 1 d PD A 1
H6IA H -0.2508 0.2166 0.6026 0.087 Uiso 0.60 1 calc PR A 1
H6IB H -0.2917 0.1867 0.5675 0.087 Uiso 0.60 1 calc PR A 1
C7I C -0.2717(4) 0.3086(7) 0.5659(3) 0.057(3) Uiso 0.60 1 d PD A 1
H7IA H -0.2468 0.2948 0.5516 0.069 Uiso 0.60 1 calc PR A 1
H7IB H -0.2562 0.3522 0.5832 0.069 Uiso 0.60 1 calc PR A 1
C2I C -0.3123(5) 0.3655(8) 0.5529(4) 0.045(4) Uiso 0.40 1 d PD A 2
H2IB H -0.2925 0.3902 0.5759 0.054 Uiso 0.40 1 calc PR A 2
C3I C -0.3662(5) 0.3474(9) 0.5552(4) 0.039(4) Uiso 0.40 1 d PD A 2
H3IC H -0.3888 0.3433 0.5309 0.047 Uiso 0.40 1 calc PR A 2
H3ID H -0.3787 0.3946 0.5672 0.047 Uiso 0.40 1 calc PR A 2
C4I C -0.3715(8) 0.2673(11) 0.5752(5) 0.076(7) Uiso 0.40 1 d PD A 2
H4IC H -0.3861 0.2838 0.5952 0.091 Uiso 0.40 1 calc PR A 2
H4ID H -0.3983 0.2334 0.5590 0.091 Uiso 0.40 1 calc PR A 2
C5I C -0.3285(7) 0.2107(12) 0.5900(5) 0.073(6) Uiso 0.40 1 d PD A 2
H5IC H -0.3093 0.2308 0.6136 0.088 Uiso 0.40 1 calc PR A 2
H5ID H -0.3421 0.1544 0.5929 0.088 Uiso 0.40 1 calc PR A 2
C6I C -0.2948(10) 0.2069(13) 0.5668(6) 0.115(9) Uiso 0.40 1 d PD A 2
H6IC H -0.3080 0.1623 0.5493 0.138 Uiso 0.40 1 calc PR A 2
H6ID H -0.2607 0.1880 0.5812 0.138 Uiso 0.40 1 calc PR A 2
C7I C -0.2851(7) 0.2818(10) 0.5461(5) 0.071(5) Uiso 0.40 1 d PD A 2
H7IC H -0.2966 0.2684 0.5205 0.085 Uiso 0.40 1 calc PR A 2
H7ID H -0.2473 0.2917 0.5517 0.085 Uiso 0.40 1 calc PR A 2
C1J C -0.3908(2) 0.4962(3) 0.37004(14) 0.0390(14) Uani 1 1 d . . .
C2J C -0.3843(2) 0.4538(3) 0.33706(13) 0.0388(14) Uani 1 1 d . . .
H2JA H -0.4185 0.4294 0.3248 0.047 Uiso 1 1 calc R . .
C3J C -0.3460(3) 0.3848(4) 0.34419(17) 0.067(2) Uani 1 1 d . . .
H3JA H -0.3563 0.3436 0.3601 0.080 Uiso 1 1 calc R . .
H3JB H -0.3117 0.4073 0.3566 0.080 Uiso 1 1 calc R . .
C4J C -0.3415(3) 0.3409(5) 0.31002(19) 0.088(3) Uani 1 1 d . . .
H4JA H -0.3144 0.2973 0.3157 0.106 Uiso 1 1 calc R . .
H4JB H -0.3747 0.3138 0.2985 0.106 Uiso 1 1 calc R . .
C5J C -0.3278(3) 0.4040(5) 0.2854(2) 0.088(3) Uani 1 1 d . . .
H5JA H -0.2933 0.4277 0.2964 0.106 Uiso 1 1 calc R . .
H5JB H -0.3257 0.3760 0.2631 0.106 Uiso 1 1 calc R . .
C6J C -0.3664(4) 0.4728(5) 0.27686(18) 0.088(3) Uani 1 1 d . . .
H6JA H -0.4006 0.4502 0.2644 0.106 Uiso 1 1 calc R . .
H6JB H -0.3558 0.5139 0.2611 0.106 Uiso 1 1 calc R . .
C7J C -0.3702(3) 0.5161(4) 0.31238(17) 0.080(2) Uani 1 1 d . . .
H7JA H -0.3365 0.5420 0.3239 0.096 Uiso 1 1 calc R . .
H7JB H -0.3966 0.5607 0.3071 0.096 Uiso 1 1 calc R . .
C1C C -0.1971(2) 0.7708(3) 0.38957(13) 0.0332(13) Uani 1 1 d . . .
C2C C -0.20449(19) 0.7549(3) 0.42334(13) 0.0293(12) Uani 1 1 d . C .
C3C C -0.2533(2) 0.7315(3) 0.42507(12) 0.0312(12) Uani 1 1 d . . .
H3CA H -0.2589 0.7206 0.4478 0.037 Uiso 1 1 calc R . .
C4C C -0.29487(19) 0.7228(3) 0.39572(12) 0.0280(12) Uani 1 1 d . . .
C5C C -0.2850(2) 0.7413(3) 0.36308(12) 0.0315(12) Uani 1 1 d . . .
C6C C -0.2374(2) 0.7634(3) 0.35937(13) 0.0334(13) Uani 1 1 d . . .
H6CA H -0.2319 0.7736 0.3365 0.040 Uiso 1 1 calc R . .
C7C C -0.1608(2) 0.7662(3) 0.45669(13) 0.0378(14) Uani 1 1 d D . .
H7CA H -0.1275 0.7707 0.4495 0.045 Uiso 1 1 calc R B 1
C8C2 C -0.1728(3) 0.8526(5) 0.4716(2) 0.038(2) Uiso 0.40 1 d PD C 1
H8CA H -0.1892 0.8885 0.4512 0.045 Uiso 0.40 1 calc PR C 1
H8CB H -0.1986 0.8435 0.4856 0.045 Uiso 0.40 1 calc PR C 1
C9C2 C -0.1284(4) 0.8998(6) 0.4943(3) 0.024(3) Uiso 0.40 1 d PD C 1
H9CA H -0.1001 0.9031 0.4820 0.029 Uiso 0.40 1 calc PR C 1
H9CB H -0.1151 0.8692 0.5169 0.029 Uiso 0.40 1 calc PR C 1
C1S2 C -0.1433(4) 0.9864(5) 0.5025(3) 0.033(3) Uiso 0.40 1 d PGD C 1
C2S2 C -0.1649(5) 0.9978(6) 0.5312(3) 0.064(6) Uiso 0.40 1 d PG C 1
H2SA H -0.1668 0.9524 0.5465 0.077 Uiso 0.40 1 calc PR C 1
C3S2 C -0.1836(5) 1.0756(8) 0.5375(3) 0.082(9) Uiso 0.40 1 d PG C 1
H3SA H -0.1983 1.0834 0.5572 0.098 Uiso 0.40 1 calc PR C 1
C4S2 C -0.1808(5) 1.1420(6) 0.5151(4) 0.072(6) Uiso 0.40 1 d PG C 1
H4SA H -0.1936 1.1952 0.5195 0.086 Uiso 0.40 1 calc PR C 1
C5S2 C -0.1593(5) 1.1306(5) 0.4864(3) 0.074(8) Uiso 0.40 1 d PG C 1
H5SA H -0.1574 1.1760 0.4711 0.088 Uiso 0.40 1 calc PR C 1
C6S2 C -0.1405(4) 1.0528(6) 0.4801(2) 0.048(4) Uiso 0.40 1 d PG C 1
H6SA H -0.1258 1.0450 0.4605 0.057 Uiso 0.40 1 calc PR C 1
C8C3 C -0.1728(3) 0.8526(5) 0.4716(2) 0.038(2) Uiso 0.25 1 d PD C 2
H8CC H -0.2095 0.8496 0.4726 0.045 Uiso 0.25 1 calc PR C 2
H8CD H -0.1523 0.8536 0.4966 0.045 Uiso 0.25 1 calc PR C 2
C9C3 C -0.1666(9) 0.9348(9) 0.4578(5) 0.045(6) Uiso 0.25 1 d PD C 2
H9CC H -0.1958 0.9443 0.4368 0.054 Uiso 0.25 1 calc PR C 2
H9CD H -0.1346 0.9345 0.4493 0.054 Uiso 0.25 1 calc PR C 2
C1S3 C -0.1638(7) 1.0100(8) 0.4829(5) 0.049(7) Uiso 0.25 1 d PGD C 2
C2S3 C -0.1419(7) 1.0787(10) 0.4706(4) 0.057(8) Uiso 0.25 1 d PG C 2
H2SB H -0.1258 1.0727 0.4515 0.068 Uiso 0.25 1 calc PR C 2
C3S3 C -0.1435(7) 1.1564(8) 0.4861(5) 0.046(7) Uiso 0.25 1 d PG C 2
H3SB H -0.1285 1.2034 0.4777 0.055 Uiso 0.25 1 calc PR C 2
C4S3 C -0.1671(8) 1.1653(8) 0.5140(5) 0.059(9) Uiso 0.25 1 d PG C 2
H4SB H -0.1683 1.2183 0.5246 0.071 Uiso 0.25 1 calc PR C 2
C5S3 C -0.1891(7) 1.0965(11) 0.5263(4) 0.054(7) Uiso 0.25 1 d PG C 2
H5SB H -0.2052 1.1026 0.5454 0.065 Uiso 0.25 1 calc PR C 2
C6S3 C -0.1874(7) 1.0189(9) 0.5108(5) 0.074(9) Uiso 0.25 1 d PG C 2
H6SB H -0.2024 0.9719 0.5192 0.088 Uiso 0.25 1 calc PR C 2
C8C1 C -0.1469(7) 0.8507(10) 0.4747(6) 0.066(7) Uiso 0.35 1 d PD C 3
H8CE H -0.1237 0.8436 0.4987 0.079 Uiso 0.35 1 calc PR C 3
H8CF H -0.1296 0.8866 0.4605 0.079 Uiso 0.35 1 calc PR C 3
C9C1 C -0.1974(6) 0.8877(9) 0.4769(5) 0.056(5) Uiso 0.35 1 d PD C 3
H9CE H -0.2129 0.8554 0.4934 0.067 Uiso 0.35 1 calc PR C 3
H9CF H -0.2221 0.8890 0.4533 0.067 Uiso 0.35 1 calc PR C 3
C1S1 C -0.1828(6) 0.9799(7) 0.4916(4) 0.069(6) Uiso 0.35 1 d PGD C 3
C2S1 C -0.1713(6) 1.0385(9) 0.4684(3) 0.065(6) Uiso 0.35 1 d PG C 3
H2SC H -0.1726 1.0234 0.4445 0.078 Uiso 0.35 1 calc PR C 3
C3S1 C -0.1577(6) 1.1192(8) 0.4800(4) 0.084(11) Uiso 0.35 1 d PG C 3
H3SC H -0.1498 1.1592 0.4642 0.100 Uiso 0.35 1 calc PR C 3
C4S1 C -0.1557(5) 1.1412(7) 0.5149(4) 0.062(6) Uiso 0.35 1 d PG C 3
H4SC H -0.1464 1.1964 0.5229 0.074 Uiso 0.35 1 calc PR C 3
C5S1 C -0.1672(5) 1.0826(9) 0.5381(3) 0.062(7) Uiso 0.35 1 d PG C 3
H5SC H -0.1659 1.0977 0.5619 0.075 Uiso 0.35 1 calc PR C 3
C6S1 C -0.1808(6) 1.0019(8) 0.5264(3) 0.070(8) Uiso 0.35 1 d PG C 3
H6SC H -0.1887 0.9619 0.5423 0.084 Uiso 0.35 1 calc PR C 3
C1K C -0.07004(12) 0.8946(2) 0.40612(8) 0.0360(13) Uani 1 1 d G . .
C2K C -0.03589(15) 0.83225(18) 0.42193(10) 0.0517(17) Uani 1 1 d G . .
H2KA H -0.0422 0.7761 0.4144 0.062 Uiso 1 1 calc R . .
C3K C 0.00752(14) 0.8521(3) 0.44875(10) 0.0584(18) Uani 1 1 d G . .
H3KA H 0.0309 0.8095 0.4596 0.070 Uiso 1 1 calc R . .
C4K C 0.01680(13) 0.9343(3) 0.45976(9) 0.067(2) Uani 1 1 d G . .
H4KA H 0.0465 0.9478 0.4781 0.081 Uiso 1 1 calc R . .
C5K C -0.01735(16) 0.9966(2) 0.44395(10) 0.066(2) Uani 1 1 d G . .
H5KA H -0.0110 1.0528 0.4515 0.079 Uiso 1 1 calc R . .
C6K C -0.06076(14) 0.9768(2) 0.41713(10) 0.0481(16) Uani 1 1 d G . .
H6KA H -0.0841 1.0194 0.4063 0.058 Uiso 1 1 calc R . .
C1L C -0.10367(13) 0.8315(2) 0.33486(8) 0.0325(13) Uani 1 1 d G . .
C2L C -0.06085(13) 0.8684(2) 0.32686(8) 0.0415(14) Uani 1 1 d G . .
H2LA H -0.0435 0.9130 0.3411 0.050 Uiso 1 1 calc R . .
C3L C -0.04342(12) 0.8402(2) 0.29810(9) 0.0514(17) Uani 1 1 d G . .
H3LA H -0.0142 0.8655 0.2926 0.062 Uiso 1 1 calc R . .
C4L C -0.06882(15) 0.7751(2) 0.27734(8) 0.0510(17) Uani 1 1 d G . .
H4LA H -0.0569 0.7558 0.2577 0.061 Uiso 1 1 calc R . .
C5L C -0.11165(15) 0.7382(2) 0.28533(9) 0.0577(18) Uani 1 1 d G . .
H5LA H -0.1290 0.6937 0.2711 0.069 Uiso 1 1 calc R . .
C6L C -0.12907(12) 0.7664(2) 0.31410(10) 0.0516(17) Uani 1 1 d G . .
H6LA H -0.1583 0.7412 0.3196 0.062 Uiso 1 1 calc R . .
C1M C -0.30869(14) 0.7521(2) 0.26777(8) 0.0362(13) Uani 1 1 d G . .
C2M C -0.28381(15) 0.6753(2) 0.27171(8) 0.0445(15) Uani 1 1 d G . .
H2MA H -0.2830 0.6421 0.2921 0.053 Uiso 1 1 calc R . .
C3M C -0.26016(15) 0.64704(19) 0.24585(10) 0.0540(17) Uani 1 1 d G . .
H3MA H -0.2432 0.5946 0.2485 0.065 Uiso 1 1 calc R . .
C4M C -0.26139(15) 0.6956(2) 0.21605(8) 0.0554(18) Uani 1 1 d G . .
H4MA H -0.2452 0.6763 0.1984 0.067 Uiso 1 1 calc R . .
C5M C -0.28627(15) 0.7723(2) 0.21212(8) 0.0506(16) Uani 1 1 d G . .
H5MA H -0.2871 0.8055 0.1918 0.061 Uiso 1 1 calc R . .
C6M C -0.30992(14) 0.80058(18) 0.23797(9) 0.0430(15) Uani 1 1 d G . .
H6MA H -0.3269 0.8531 0.2353 0.052 Uiso 1 1 calc R . .
C1N C -0.40861(10) 0.7672(2) 0.28227(9) 0.0384(14) Uani 1 1 d G . .
C2N C -0.44529(15) 0.8157(2) 0.29279(10) 0.0546(17) Uani 1 1 d G . .
H2NA H -0.4347 0.8619 0.3081 0.066 Uiso 1 1 calc R . .
C3N C -0.49751(13) 0.7965(3) 0.28090(11) 0.074(2) Uani 1 1 d G . .
H3NA H -0.5226 0.8297 0.2881 0.089 Uiso 1 1 calc R . .
C4N C -0.51307(11) 0.7289(3) 0.25849(11) 0.073(2) Uani 1 1 d G . .
H4NA H -0.5488 0.7158 0.2504 0.088 Uiso 1 1 calc R . .
C5N C -0.47640(15) 0.6804(2) 0.24796(10) 0.067(2) Uani 1 1 d G . .
H5NA H -0.4870 0.6341 0.2326 0.080 Uiso 1 1 calc R . .
C6N C -0.42417(13) 0.6995(2) 0.25985(10) 0.0526(17) Uani 1 1 d G . .
H6NA H -0.3991 0.6663 0.2527 0.063 Uiso 1 1 calc R . .
C1D C -0.14594(19) 0.6157(3) 0.47190(12) 0.0327(13) Uani 1 1 d . . .
C2D C -0.15682(18) 0.6944(3) 0.48241(12) 0.0278(12) Uani 1 1 d . C .
C3D C -0.16191(18) 0.7032(3) 0.51684(12) 0.0270(12) Uani 1 1 d . . .
H3DA H -0.1700 0.7566 0.5246 0.032 Uiso 1 1 calc R C .
C4D C -0.15546(18) 0.6361(3) 0.54057(12) 0.0267(11) Uani 1 1 d . C .
C5D C -0.14399(19) 0.5587(3) 0.52835(13) 0.0299(12) Uani 1 1 d . . .
C6D C -0.1396(2) 0.5477(3) 0.49422(14) 0.0381(14) Uani 1 1 d . C .
H6DA H -0.1323 0.4943 0.4861 0.046 Uiso 1 1 calc R . .
C7D C -0.16192(19) 0.6443(3) 0.57849(12) 0.0284(12) Uani 1 1 d . . .
H7DA H -0.1362 0.6061 0.5938 0.034 Uiso 1 1 calc R C .
C8D C -0.15213(19) 0.7316(3) 0.59457(13) 0.0336(13) Uani 1 1 d . C .
H8DA H -0.1753 0.7716 0.5788 0.040 Uiso 1 1 calc R . .
H8DB H -0.1611 0.7320 0.6178 0.040 Uiso 1 1 calc R . .
C9D C -0.0963(2) 0.7607(3) 0.59986(14) 0.0361(13) Uani 1 1 d . . .
H9DA H -0.0888 0.7668 0.5763 0.043 Uiso 1 1 calc R C .
H9DB H -0.0730 0.7172 0.6131 0.043 Uiso 1 1 calc R . .
C1T C -0.08465(15) 0.84311(19) 0.61990(9) 0.0399(14) Uani 1 1 d G C .
C2T C -0.08441(15) 0.84621(19) 0.65565(9) 0.0429(15) Uani 1 1 d G . .
H2TA H -0.0914 0.7973 0.6674 0.052 Uiso 1 1 calc R C .
C3T C -0.07397(15) 0.9208(2) 0.67418(7) 0.0494(16) Uani 1 1 d G C .
H3TA H -0.0738 0.9230 0.6986 0.059 Uiso 1 1 calc R . .
C4T C -0.06378(17) 0.99240(19) 0.65695(10) 0.0569(18) Uani 1 1 d G . .
H4TA H -0.0567 1.0434 0.6696 0.068 Uiso 1 1 calc R C .
C5T C -0.06402(18) 0.9893(2) 0.62121(11) 0.079(2) Uani 1 1 d G C .
H5TA H -0.0571 1.0382 0.6094 0.095 Uiso 1 1 calc R . .
C6T C -0.07445(18) 0.9147(2) 0.60268(7) 0.062(2) Uani 1 1 d G . .
H6TA H -0.0746 0.9125 0.5783 0.075 Uiso 1 1 calc R C .
C1O C -0.1720(2) 0.5633(4) 0.41324(14) 0.0401(14) Uani 1 1 d . . .
C2O C -0.1557(2) 0.5589(4) 0.37871(13) 0.0396(14) Uani 1 1 d . C .
H2OA H -0.1525 0.6176 0.3709 0.048 Uiso 1 1 calc R . .
C3O C -0.1031(2) 0.5187(4) 0.38353(14) 0.0462(15) Uani 1 1 d . . .
H3OA H -0.1044 0.4607 0.3920 0.055 Uiso 1 1 calc R C .
H3OB H -0.0773 0.5497 0.4017 0.055 Uiso 1 1 calc R . .
C4O C -0.0866(2) 0.5182(4) 0.34817(15) 0.0531(17) Uani 1 1 d . C .
H4OA H -0.0816 0.5762 0.3410 0.064 Uiso 1 1 calc R . .
H4OB H -0.0534 0.4883 0.3514 0.064 Uiso 1 1 calc R . .
C5O C -0.1277(2) 0.4758(4) 0.31922(15) 0.0573(18) Uani 1 1 d . . .
H5OA H -0.1173 0.4783 0.2965 0.069 Uiso 1 1 calc R C .
H5OB H -0.1303 0.4164 0.3254 0.069 Uiso 1 1 calc R . .
C6O C -0.1801(2) 0.5172(4) 0.31464(15) 0.0520(17) Uani 1 1 d . C .
H6OA H -0.2062 0.4872 0.2962 0.062 Uiso 1 1 calc R . .
H6OB H -0.1783 0.5754 0.3066 0.062 Uiso 1 1 calc R . .
C7O C -0.1967(2) 0.5169(4) 0.34954(14) 0.0488(16) Uani 1 1 d . . .
H7OA H -0.2300 0.5467 0.3463 0.059 Uiso 1 1 calc R C .
H7OB H -0.2018 0.4587 0.3565 0.059 Uiso 1 1 calc R . .
C1P C -0.0924(2) 0.4776(3) 0.57418(14) 0.0377(13) Uani 1 1 d D . .
C2P C -0.0975(5) 0.4028(7) 0.5969(3) 0.036(5) Uiso 0.60 1 d PD C 1
H2PA H -0.1235 0.4177 0.6105 0.043 Uiso 0.60 1 calc PR C 1
C3P C -0.1159(4) 0.3235(6) 0.5769(3) 0.049(3) Uiso 0.60 1 d PD C 1
H3PA H -0.0918 0.3079 0.5623 0.059 Uiso 0.60 1 calc PR C 1
H3PB H -0.1505 0.3325 0.5608 0.059 Uiso 0.60 1 calc PR C 1
C4P C -0.1186(4) 0.2522(7) 0.6031(3) 0.059(4) Uiso 0.60 1 d PD C 1
H4PA H -0.1449 0.2655 0.6163 0.071 Uiso 0.60 1 calc PR C 1
H4PB H -0.1290 0.1998 0.5898 0.071 Uiso 0.60 1 calc PR C 1
C5P C -0.0653(5) 0.2406(8) 0.6294(3) 0.054(4) Uiso 0.60 1 d PD C 1
H5PA H -0.0672 0.1950 0.6462 0.065 Uiso 0.60 1 calc PR C 1
H5PB H -0.0394 0.2253 0.6163 0.065 Uiso 0.60 1 calc PR C 1
C6P C -0.0497(5) 0.3181(6) 0.6492(3) 0.067(4) Uiso 0.60 1 d PD C 1
H6PA H -0.0158 0.3099 0.6662 0.080 Uiso 0.60 1 calc PR C 1
H6PB H -0.0753 0.3325 0.6628 0.080 Uiso 0.60 1 calc PR C 1
C7P C -0.0459(4) 0.3899(7) 0.6237(3) 0.055(3) Uiso 0.60 1 d PD C 1
H7PA H -0.0358 0.4418 0.6375 0.066 Uiso 0.60 1 calc PR C 1
H7PB H -0.0189 0.3770 0.6111 0.066 Uiso 0.60 1 calc PR C 1
C2P C -0.0899(6) 0.4077(10) 0.6003(5) 0.035(8) Uiso 0.40 1 d PD C 2
H2PB H -0.0967 0.4312 0.6225 0.042 Uiso 0.40 1 calc PR C 2
C3P C -0.1324(6) 0.3438(9) 0.5848(4) 0.046(4) Uiso 0.40 1 d PD C 2
H3PC H -0.1666 0.3713 0.5802 0.056 Uiso 0.40 1 calc PR C 2
H3PD H -0.1276 0.3226 0.5620 0.056 Uiso 0.40 1 calc PR C 2
C4P C -0.1310(6) 0.2707(11) 0.6104(5) 0.059(6) Uiso 0.40 1 d PD C 2
H4PC H -0.1406 0.2911 0.6319 0.071 Uiso 0.40 1 calc PR C 2
H4PD H -0.1569 0.2287 0.5990 0.071 Uiso 0.40 1 calc PR C 2
C5P C -0.0778(6) 0.2294(10) 0.6213(5) 0.049(6) Uiso 0.40 1 d PD C 2
H5PC H -0.0704 0.2009 0.6005 0.059 Uiso 0.40 1 calc PR C 2
H5PD H -0.0777 0.1870 0.6398 0.059 Uiso 0.40 1 calc PR C 2
C6P C -0.0348(6) 0.2964(9) 0.6360(4) 0.054(4) Uiso 0.40 1 d PD C 2
H6PC H -0.0396 0.3192 0.6586 0.065 Uiso 0.40 1 calc PR C 2
H6PD H -0.0004 0.2694 0.6409 0.065 Uiso 0.40 1 calc PR C 2
C7P C -0.0365(6) 0.3677(9) 0.6096(4) 0.049(4) Uiso 0.40 1 d PD C 2
H7PC H -0.0102 0.4100 0.6201 0.059 Uiso 0.40 1 calc PR C 2
H7PD H -0.0284 0.3461 0.5878 0.059 Uiso 0.40 1 calc PR C 2
C100 C 0.2549(3) 0.7315(7) 0.5758(3) 0.154(5) Uani 1 1 d D . .
H10A H 0.2619 0.7279 0.6020 0.185 Uiso 1 1 calc R . .
H10B H 0.2345 0.7826 0.5680 0.185 Uiso 1 1 calc R . .
C101 C 0.2276(3) 0.6626(6) 0.5606(4) 0.172(7) Uani 1 1 d D . .
H10C H 0.2467 0.6112 0.5698 0.206 Uiso 1 1 calc R . .
H10D H 0.2226 0.6641 0.5345 0.206 Uiso 1 1 calc R . .
Cl10 Cl 0.31466(10) 0.73646(17) 0.56295(9) 0.1311(11) Uani 1 1 d D . .
Cl11 Cl 0.16443(11) 0.66373(16) 0.57163(10) 0.1490(13) Uani 1 1 d D . .
C200 C 0.0562(5) 0.8063(7) 0.6357(3) 0.089(4) Uiso 0.65 1 d PD D 1
H20C H 0.0724 0.8280 0.6172 0.107 Uiso 0.65 1 calc PR D 1
H20D H 0.0224 0.8345 0.6328 0.107 Uiso 0.65 1 calc PR D 1
C201 C 0.0845(4) 0.8235(5) 0.6657(2) 0.036(2) Uiso 0.65 1 d PD D 1
H20E H 0.1194 0.8023 0.6659 0.044 Uiso 0.65 1 calc PR D 1
H20X H 0.0718 0.7893 0.6830 0.044 Uiso 0.65 1 calc PR D 1
C202 C 0.0842(8) 0.7717(11) 0.6604(6) 0.083(7) Uiso 0.35 1 d PD D 2
H20A H 0.0878 0.7524 0.6850 0.099 Uiso 0.35 1 calc PR D 2
H20B H 0.1193 0.7759 0.6562 0.099 Uiso 0.35 1 calc PR D 2
C203 C 0.0615(6) 0.8466(8) 0.6561(4) 0.041(4) Uiso 0.35 1 d PD D 2
H20F H 0.0264 0.8407 0.6599 0.050 Uiso 0.35 1 calc PR D 2
H20G H 0.0575 0.8639 0.6311 0.050 Uiso 0.35 1 calc PR D 2
Cl20 Cl 0.04577(9) 0.69685(13) 0.62941(6) 0.0909(7) Uani 1 1 d D . .
Cl21 Cl 0.09327(10) 0.92626(13) 0.68350(6) 0.0911(7) Uani 1 1 d D . .
C300 C -0.6097(4) 0.9681(4) 0.30214(19) 0.115(4) Uani 1 1 d D . .
H30A H -0.5758 0.9868 0.2989 0.138 Uiso 1 1 calc R . .
H30B H -0.6346 1.0141 0.2943 0.138 Uiso 1 1 calc R . .
C301 C -0.6047(3) 0.9525(5) 0.33983(18) 0.091(3) Uani 1 1 d D . .
H30C H -0.6396 0.9415 0.3434 0.110 Uiso 1 1 calc R . .
H30D H -0.5914 1.0037 0.3532 0.110 Uiso 1 1 calc R . .
Cl30 Cl -0.63011(8) 0.88166(12) 0.27503(5) 0.0795(6) Uani 1 1 d D . .
Cl31 Cl -0.56381(10) 0.86857(16) 0.35789(5) 0.1094(9) Uani 1 1 d D . .
C400 C -0.2914(3) 0.4669(4) 0.8495(2) 0.088(3) Uani 1 1 d D . .
H40A H -0.2858 0.4204 0.8668 0.106 Uiso 1 1 calc R . .
H40B H -0.3248 0.4569 0.8320 0.106 Uiso 1 1 calc R . .
C401 C -0.2514(4) 0.4657(5) 0.8316(2) 0.110(3) Uani 1 1 d D . .
H40C H -0.2507 0.4098 0.8209 0.132 Uiso 1 1 calc R . .
H40D H -0.2180 0.4736 0.8493 0.132 Uiso 1 1 calc R . .
Cl40 Cl -0.29573(16) 0.5583(2) 0.87156(11) 0.213(2) Uani 1 1 d D . .
Cl41 Cl -0.25624(12) 0.54078(17) 0.79806(7) 0.1252(10) Uani 1 1 d D . .
C500 C -0.5294(4) 0.8779(6) 0.6690(3) 0.147(5) Uani 1 1 d D . .
H50A H -0.5260 0.9123 0.6906 0.177 Uiso 1 1 calc R . .
H50B H -0.4976 0.8852 0.6605 0.177 Uiso 1 1 calc R . .
C501 C -0.5725(4) 0.9049(5) 0.6425(3) 0.143(5) Uani 1 1 d D . .
H50C H -0.6043 0.8983 0.6510 0.172 Uiso 1 1 calc R . .
H50D H -0.5762 0.8700 0.6210 0.172 Uiso 1 1 calc R . .
Cl50 Cl -0.53605(13) 0.77268(18) 0.67936(8) 0.1393(11) Uani 1 1 d D . .
Cl51 Cl -0.56561(16) 1.01148(16) 0.63142(9) 0.1637(15) Uani 1 1 d D . .
C600 C -0.0880(4) 0.0966(7) 0.7640(4) 0.216(9) Uani 1 1 d D . .
H60A H -0.1153 0.0557 0.7534 0.260 Uiso 1 1 calc R . .
H60B H -0.0879 0.1003 0.7894 0.260 Uiso 1 1 calc R . .
C601 C -0.1058(4) 0.1690(6) 0.7502(3) 0.137(4) Uani 1 1 d D . .
H60C H -0.1056 0.2066 0.7704 0.165 Uiso 1 1 calc R . .
H60D H -0.1426 0.1602 0.7378 0.165 Uiso 1 1 calc R . .
Cl60 Cl -0.03124(11) 0.04898(16) 0.76328(7) 0.1162(9) Uani 1 1 d D . .
Cl61 Cl -0.07864(11) 0.22353(18) 0.72165(8) 0.1420(12) Uani 1 1 d D . .
C700 C 0.0193(3) 0.6158(5) 0.5282(2) 0.095(3) Uani 1 1 d D . .
H70A H 0.0092 0.5589 0.5338 0.114 Uiso 1 1 calc R . .
H70B H 0.0538 0.6276 0.5441 0.114 Uiso 1 1 calc R . .
C701 C -0.0165(3) 0.6728(4) 0.5359(2) 0.075(2) Uani 1 1 d D . .
H70C H -0.0187 0.6631 0.5606 0.090 Uiso 1 1 calc R . .
H70D H -0.0509 0.6605 0.5202 0.090 Uiso 1 1 calc R . .
Cl70 Cl 0.02428(16) 0.61762(18) 0.48473(8) 0.1665(15) Uani 1 1 d D . .
Cl71 Cl -0.00355(15) 0.77661(14) 0.53160(8) 0.1548(14) Uani 1 1 d D . .
C800 C -0.6493(6) 0.9357(9) 0.5231(6) 0.117(7) Uiso 0.50 1 d PD E 1
H80A H -0.6740 0.9220 0.5003 0.140 Uiso 0.50 1 calc PR E 1
H80B H -0.6666 0.9260 0.5425 0.140 Uiso 0.50 1 calc PR E 1
C801 C -0.6334(6) 1.0232(9) 0.5231(6) 0.118(7) Uiso 0.50 1 d PD E 1
H80C H -0.6189 1.0342 0.5025 0.142 Uiso 0.50 1 calc PR E 1
H80D H -0.6065 1.0357 0.5450 0.142 Uiso 0.50 1 calc PR E 1
C802 C -0.6180(8) 0.9730(9) 0.5273(7) 0.147(9) Uiso 0.50 1 d PD E 2
H80A H -0.5941 1.0066 0.5456 0.176 Uiso 0.50 1 calc PR E 2
H80B H -0.6178 0.9969 0.5039 0.176 Uiso 0.50 1 calc PR E 2
C803 C -0.6701(8) 0.9812(9) 0.5325(7) 0.164(10) Uiso 0.50 1 d PD E 2
H80C H -0.6702 0.9702 0.5576 0.197 Uiso 0.50 1 calc PR E 2
H80D H -0.6943 0.9421 0.5171 0.197 Uiso 0.50 1 calc PR E 2
Cl80 Cl -0.59422(13) 0.8722(2) 0.52920(10) 0.1590(13) Uani 1 1 d D . .
Cl81 Cl -0.68743(11) 1.08576(15) 0.52087(7) 0.1174(9) Uani 1 1 d D . .

loop_
_atom_site_aniso_label
_atom_site_aniso_U_11
_atom_site_aniso_U_22
_atom_site_aniso_U_33
_atom_site_aniso_U_23
_atom_site_aniso_U_13
_atom_site_aniso_U_12
Hg1 0.04014(14) 0.03948(13) 0.03342(12) -0.00477(10) 0.00783(10) -0.00088(11)
Hg2 0.03993(14) 0.04241(14) 0.03229(12) -0.00375(10) 0.00903(10) 0.00216(11)
Hg3 0.04960(16) 0.04582(14) 0.03897(13) 0.00146(11) 0.00832(11) 0.00800(12)
Hg4 0.05096(16) 0.04444(15) 0.04473(14) 0.00297(11) 0.01170(12) 0.00192(12)
P1 0.0283(8) 0.0355(8) 0.0251(7) 0.0017(6) 0.0076(6) -0.0001(6)
P2 0.0302(8) 0.0400(8) 0.0208(7) 0.0028(6) 0.0040(6) 0.0031(7)
P3 0.0356(9) 0.0386(9) 0.0268(7) 0.0049(6) 0.0120(6) 0.0003(7)
P4 0.0363(9) 0.0426(9) 0.0219(7) 0.0046(6) 0.0056(6) 0.0019(7)
Cl1 0.0811(14) 0.0564(11) 0.0805(13) -0.0168(9) 0.0244(11) 0.0168(10)
Cl2 0.0507(10) 0.0540(10) 0.0466(9) -0.0116(7) 0.0036(7) -0.0084(8)
Cl3 0.0394(9) 0.0634(10) 0.0308(7) 0.0051(7) 0.0125(6) 0.0026(7)
Cl4 0.0390(8) 0.0427(8) 0.0324(7) 0.0044(6) 0.0056(6) -0.0013(7)
Cl6 0.0708(13) 0.0619(11) 0.0636(11) 0.0161(9) 0.0086(9) 0.0158(9)
Cl5 0.0815(14) 0.0480(10) 0.0710(12) -0.0128(9) 0.0155(10) 0.0019(9)
Cl7 0.0500(10) 0.0578(10) 0.0334(8) 0.0018(7) 0.0130(7) -0.0038(8)
Cl8 0.0494(10) 0.0785(12) 0.0358(8) -0.0066(8) 0.0128(7) 0.0062(9)
O1 0.024(2) 0.037(2) 0.0245(18) -0.0003(15) 0.0078(15) -0.0016(16)
O2 0.029(2) 0.045(2) 0.0215(18) 0.0056(16) 0.0069(16) 0.0079(17)
O3 0.050(3) 0.037(2) 0.028(2) 0.0085(16) 0.0092(18) 0.0089(19)
O4 0.047(3) 0.090(4) 0.089(4) 0.041(3) 0.012(3) 0.009(3)
O5 0.037(2) 0.043(2) 0.0231(18) -0.0083(16) 0.0069(16) -0.0054(18)
O6 0.038(3) 0.102(4) 0.047(3) -0.028(2) 0.006(2) -0.005(2)
O7 0.032(2) 0.042(2) 0.038(2) 0.0150(17) 0.0144(18) 0.0039(17)
O8 0.038(2) 0.046(2) 0.0208(18) 0.0096(16) 0.0022(16) -0.0051(18)
O9 0.049(3) 0.057(3) 0.0211(19) -0.0052(17) 0.0103(18) 0.001(2)
O10 0.048(3) 0.072(3) 0.038(2) -0.009(2) 0.011(2) -0.013(2)
O11 0.035(2) 0.037(2) 0.032(2) 0.0069(16) 0.0054(17) 0.0035(17)
O12 0.035(2) 0.064(3) 0.069(3) 0.023(2) 0.008(2) 0.002(2)
C1A 0.023(3) 0.028(3) 0.023(3) 0.002(2) 0.007(2) 0.002(2)
C2A 0.026(3) 0.026(3) 0.024(3) -0.005(2) 0.004(2) -0.003(2)
C3A 0.033(3) 0.028(3) 0.020(2) 0.005(2) 0.007(2) 0.002(2)
C4A 0.029(3) 0.032(3) 0.020(2) 0.001(2) 0.009(2) 0.005(2)
C5A 0.026(3) 0.028(3) 0.020(2) -0.001(2) -0.002(2) 0.006(2)
C6A 0.032(3) 0.030(3) 0.025(3) -0.001(2) 0.012(2) 0.000(2)
C7A 0.024(3) 0.028(3) 0.023(3) 0.005(2) 0.006(2) 0.000(2)
C8A 0.035(3) 0.042(3) 0.023(3) 0.002(2) 0.005(2) 0.001(3)
C9A 0.052(4) 0.039(3) 0.027(3) 0.005(2) 0.013(3) 0.012(3)
C1Q 0.066(5) 0.044(4) 0.026(3) 0.001(3) 0.008(3) 0.009(3)
C2Q 0.052(4) 0.060(5) 0.053(4) -0.004(3) 0.010(3) 0.016(4)
C3Q 0.088(6) 0.059(5) 0.083(6) -0.014(4) 0.015(5) 0.034(5)
C4Q 0.136(8) 0.045(5) 0.054(5) -0.005(4) 0.012(5) 0.031(5)
C5Q 0.112(7) 0.047(5) 0.059(5) -0.009(4) 0.002(5) -0.007(4)
C6Q 0.076(5) 0.041(4) 0.056(4) -0.002(3) 0.003(4) 0.015(4)
C1E 0.031(3) 0.038(3) 0.031(3) 0.002(2) 0.006(2) -0.005(3)
C2E 0.039(4) 0.049(4) 0.065(4) -0.010(3) 0.006(3) 0.006(3)
C3E 0.043(4) 0.061(5) 0.081(5) 0.010(4) 0.010(4) 0.020(4)
C4E 0.030(4) 0.058(4) 0.067(5) 0.022(4) 0.004(3) 0.006(3)
C5E 0.042(4) 0.056(4) 0.038(3) 0.016(3) -0.003(3) -0.005(3)
C6E 0.028(3) 0.054(4) 0.043(3) 0.004(3) 0.004(3) 0.000(3)
C1F 0.029(3) 0.045(3) 0.028(3) 0.006(2) 0.009(2) -0.004(3)
C2F 0.050(5) 0.099(6) 0.060(4) 0.044(4) -0.014(4) -0.033(4)
C3F 0.085(6) 0.116(7) 0.074(5) 0.054(5) -0.026(5) -0.071(5)
C4F 0.083(6) 0.073(5) 0.046(4) 0.026(4) 0.004(4) -0.028(4)
C5F 0.055(5) 0.087(5) 0.063(5) 0.047(4) 0.020(4) 0.012(4)
C6F 0.040(4) 0.076(5) 0.058(4) 0.027(4) 0.017(3) -0.004(3)
C1G 0.038(3) 0.042(3) 0.023(3) 0.001(2) 0.005(2) 0.006(3)
C2G 0.042(4) 0.067(5) 0.052(4) 0.017(3) 0.003(3) 0.007(3)
C3G 0.037(4) 0.107(6) 0.065(5) 0.021(4) 0.000(4) 0.030(4)
C4G 0.034(4) 0.115(7) 0.061(5) -0.003(5) 0.008(4) 0.021(4)
C5G 0.036(4) 0.105(6) 0.064(5) 0.001(4) 0.008(4) -0.011(4)
C6G 0.036(4) 0.069(5) 0.054(4) 0.011(3) 0.004(3) 0.003(3)
C1H 0.026(3) 0.045(3) 0.026(3) 0.008(2) 0.004(2) 0.005(3)
C2H 0.062(4) 0.040(4) 0.041(3) -0.002(3) 0.018(3) 0.001(3)
C3H 0.071(5) 0.039(4) 0.073(5) -0.007(3) 0.020(4) -0.005(3)
C4H 0.060(5) 0.047(4) 0.062(4) 0.018(3) 0.020(4) -0.004(3)
C5H 0.050(4) 0.066(5) 0.040(4) 0.015(3) 0.012(3) -0.007(3)
C6H 0.042(4) 0.056(4) 0.028(3) 0.003(3) 0.007(3) -0.005(3)
C1B 0.030(3) 0.033(3) 0.028(3) 0.005(2) 0.004(2) 0.000(2)
C2B 0.024(3) 0.029(3) 0.023(3) 0.001(2) 0.005(2) -0.004(2)
C3B 0.028(3) 0.026(3) 0.023(3) 0.004(2) 0.005(2) -0.003(2)
C4B 0.023(3) 0.031(3) 0.022(3) 0.004(2) 0.001(2) -0.003(2)
C5B 0.029(3) 0.036(3) 0.020(2) -0.004(2) 0.007(2) -0.004(2)
C6B 0.039(3) 0.028(3) 0.035(3) -0.003(2) 0.014(3) -0.006(2)
C7B 0.029(3) 0.039(3) 0.024(3) 0.000(2) 0.005(2) -0.003(3)
C8B 0.041(4) 0.038(3) 0.027(3) 0.008(2) 0.007(3) 0.003(3)
C9B 0.042(4) 0.069(4) 0.030(3) 0.004(3) 0.007(3) 0.014(3)
C1R 0.019(3) 0.063(4) 0.032(3) 0.001(3) -0.005(2) 0.005(3)
C2R 0.033(3) 0.047(4) 0.047(4) 0.002(3) 0.008(3) 0.000(3)
C3R 0.048(4) 0.057(4) 0.051(4) 0.003(3) 0.013(3) -0.012(3)
C4R 0.040(4) 0.073(5) 0.033(3) 0.006(3) 0.008(3) -0.004(3)
C5R 0.044(4) 0.060(4) 0.042(4) 0.000(3) 0.010(3) 0.014(3)
C6R 0.047(4) 0.048(4) 0.046(4) 0.015(3) 0.014(3) 0.008(3)
C1I 0.048(4) 0.057(4) 0.038(3) 0.008(3) 0.004(3) 0.006(3)
C1J 0.040(4) 0.046(4) 0.032(3) 0.000(3) 0.010(3) 0.003(3)
C2J 0.040(4) 0.046(4) 0.029(3) -0.011(3) 0.006(3) -0.008(3)
C3J 0.077(5) 0.076(5) 0.049(4) -0.013(4) 0.017(4) 0.005(4)
C4J 0.111(7) 0.099(7) 0.066(5) -0.024(5) 0.043(5) 0.013(5)
C5J 0.091(7) 0.115(8) 0.067(5) -0.031(5) 0.037(5) -0.034(6)
C6J 0.134(8) 0.092(6) 0.043(4) -0.010(4) 0.032(5) -0.026(6)
C7J 0.134(8) 0.064(5) 0.044(4) -0.006(4) 0.027(5) -0.014(5)
C1C 0.036(3) 0.036(3) 0.032(3) 0.010(2) 0.016(3) -0.001(3)
C2C 0.029(3) 0.033(3) 0.026(3) 0.005(2) 0.008(2) -0.001(2)
C3C 0.040(3) 0.035(3) 0.020(3) 0.004(2) 0.009(2) -0.002(3)
C4C 0.033(3) 0.029(3) 0.023(3) 0.004(2) 0.007(2) 0.002(2)
C5C 0.038(3) 0.035(3) 0.021(3) 0.007(2) 0.005(2) 0.003(3)
C6C 0.037(3) 0.038(3) 0.025(3) 0.012(2) 0.008(2) 0.002(3)
C7C 0.036(3) 0.046(4) 0.030(3) 0.001(3) 0.006(3) -0.012(3)
C1K 0.034(3) 0.045(4) 0.032(3) 0.004(3) 0.015(3) -0.002(3)
C2K 0.051(4) 0.065(5) 0.039(4) 0.001(3) 0.010(3) 0.007(4)
C3K 0.048(4) 0.082(5) 0.043(4) 0.005(4) 0.008(3) 0.012(4)
C4K 0.046(5) 0.110(7) 0.041(4) 0.003(4) 0.001(3) -0.002(4)
C5K 0.065(5) 0.071(5) 0.059(5) -0.014(4) 0.009(4) -0.028(4)
C6K 0.053(4) 0.049(4) 0.040(3) 0.003(3) 0.008(3) -0.007(3)
C1L 0.037(3) 0.036(3) 0.027(3) 0.010(2) 0.013(2) 0.006(3)
C2L 0.035(4) 0.053(4) 0.038(3) 0.006(3) 0.013(3) -0.003(3)
C3L 0.045(4) 0.073(5) 0.045(4) 0.012(3) 0.027(3) 0.013(3)
C4L 0.057(4) 0.072(5) 0.027(3) 0.004(3) 0.015(3) 0.019(4)
C5L 0.067(5) 0.062(4) 0.047(4) -0.013(3) 0.020(4) 0.005(4)
C6L 0.052(4) 0.056(4) 0.052(4) -0.006(3) 0.023(3) -0.007(3)
C1M 0.032(3) 0.049(4) 0.025(3) 0.003(3) 0.001(2) -0.001(3)
C2M 0.057(4) 0.044(4) 0.032(3) 0.000(3) 0.011(3) 0.004(3)
C3M 0.057(4) 0.057(4) 0.045(4) -0.010(3) 0.007(3) 0.006(3)
C4M 0.052(4) 0.081(5) 0.031(3) -0.016(3) 0.008(3) 0.002(4)
C5M 0.060(4) 0.060(4) 0.035(3) 0.004(3) 0.019(3) 0.003(4)
C6M 0.050(4) 0.046(4) 0.033(3) 0.010(3) 0.011(3) 0.002(3)
C1N 0.036(3) 0.052(4) 0.024(3) 0.003(3) 0.001(3) 0.001(3)
C2N 0.041(4) 0.069(5) 0.051(4) -0.006(3) 0.006(3) 0.007(3)
C3N 0.041(5) 0.117(7) 0.063(5) -0.012(5) 0.012(4) 0.011(4)
C4N 0.038(4) 0.117(7) 0.057(5) 0.025(5) -0.002(4) -0.011(4)
C5N 0.044(4) 0.095(6) 0.057(4) -0.010(4) 0.005(4) -0.015(4)
C6N 0.047(4) 0.062(4) 0.046(4) -0.005(3) 0.006(3) -0.005(3)
C1D 0.027(3) 0.052(4) 0.016(2) 0.003(2) 0.000(2) 0.007(3)
C2D 0.019(3) 0.035(3) 0.025(3) 0.002(2) -0.004(2) 0.001(2)
C3D 0.023(3) 0.033(3) 0.025(3) -0.005(2) 0.007(2) -0.006(2)
C4D 0.021(3) 0.037(3) 0.021(2) 0.004(2) 0.002(2) -0.003(2)
C5D 0.027(3) 0.036(3) 0.026(3) 0.002(2) 0.006(2) -0.001(2)
C6D 0.040(4) 0.038(3) 0.035(3) -0.005(3) 0.009(3) 0.004(3)
C7D 0.026(3) 0.034(3) 0.024(3) 0.005(2) 0.004(2) 0.002(2)
C8D 0.027(3) 0.046(3) 0.027(3) -0.005(2) 0.007(2) 0.000(3)
C9D 0.031(3) 0.044(3) 0.033(3) -0.007(3) 0.006(3) -0.011(3)
C1T 0.032(3) 0.045(4) 0.039(3) -0.003(3) 0.002(3) -0.001(3)
C2T 0.049(4) 0.048(4) 0.029(3) -0.001(3) 0.006(3) -0.012(3)
C3T 0.045(4) 0.061(4) 0.037(3) -0.008(3) 0.000(3) 0.002(3)
C4T 0.058(5) 0.043(4) 0.066(5) -0.016(3) 0.008(4) -0.015(3)
C5T 0.110(7) 0.055(5) 0.079(6) 0.009(4) 0.038(5) -0.016(5)
C6T 0.095(6) 0.052(4) 0.045(4) -0.003(3) 0.026(4) -0.013(4)
C1O 0.043(4) 0.045(4) 0.031(3) -0.004(3) 0.005(3) 0.004(3)
C2O 0.046(4) 0.047(4) 0.026(3) -0.002(3) 0.009(3) 0.005(3)
C3O 0.048(4) 0.056(4) 0.033(3) -0.007(3) 0.008(3) -0.005(3)
C4O 0.040(4) 0.082(5) 0.040(3) -0.019(3) 0.016(3) -0.012(3)
C5O 0.068(5) 0.070(5) 0.038(4) -0.021(3) 0.021(3) -0.007(4)
C6O 0.065(5) 0.057(4) 0.033(3) -0.011(3) 0.010(3) -0.002(4)
C7O 0.047(4) 0.060(4) 0.035(3) -0.005(3) 0.003(3) 0.005(3)
C1P 0.038(3) 0.039(3) 0.037(3) 0.006(3) 0.013(3) 0.007(3)
C100 0.115(10) 0.177(13) 0.169(12) 0.062(10) 0.034(9) 0.036(9)
C101 0.073(8) 0.077(7) 0.35(2) 0.044(10) 0.019(10) -0.020(6)
Cl10 0.107(2) 0.117(2) 0.197(3) 0.032(2) 0.090(2) 0.0242(17)
Cl11 0.097(2) 0.0792(17) 0.285(4) 0.033(2) 0.075(2) -0.0009(15)
Cl20 0.0871(16) 0.0790(15) 0.0974(16) 0.0034(12) 0.0055(13) -0.0058(12)
Cl21 0.126(2) 0.0770(14) 0.0769(14) 0.0037(11) 0.0379(14) -0.0033(13)
C300 0.180(10) 0.049(5) 0.078(6) -0.007(4) -0.039(6) 0.003(6)
C301 0.133(8) 0.078(6) 0.056(5) 0.001(4) 0.008(5) 0.039(5)
Cl30 0.0928(15) 0.0801(14) 0.0510(10) -0.0076(10) -0.0094(10) 0.0245(11)
Cl31 0.1124(19) 0.146(2) 0.0568(12) 0.0003(13) -0.0034(12) 0.0699(17)
C400 0.083(6) 0.078(6) 0.115(7) -0.006(5) 0.048(6) 0.005(5)
C401 0.132(9) 0.094(7) 0.113(8) 0.023(6) 0.046(7) 0.002(6)
Cl40 0.230(4) 0.209(4) 0.254(4) -0.149(3) 0.160(4) -0.088(3)
Cl41 0.156(3) 0.118(2) 0.117(2) 0.0585(17) 0.0642(19) 0.0335(18)
C500 0.183(14) 0.147(12) 0.120(10) -0.004(8) 0.053(9) -0.061(10)
C501 0.178(13) 0.090(8) 0.178(13) -0.036(8) 0.076(10) 0.018(8)
Cl50 0.166(3) 0.125(2) 0.152(3) 0.035(2) 0.088(2) 0.032(2)
Cl51 0.295(5) 0.0756(18) 0.149(3) 0.0092(17) 0.109(3) 0.003(2)
C600 0.195(13) 0.201(14) 0.34(2) 0.180(14) 0.222(14) 0.104(11)
C601 0.136(10) 0.145(10) 0.170(11) 0.060(8) 0.113(9) 0.036(8)
Cl60 0.141(2) 0.112(2) 0.1044(19) 0.0268(15) 0.0482(17) 0.0258(17)
Cl61 0.129(2) 0.149(2) 0.185(3) 0.091(2) 0.111(2) 0.0647(19)
C700 0.117(8) 0.076(6) 0.114(7) 0.018(5) 0.068(6) 0.019(6)
C701 0.069(5) 0.075(5) 0.084(6) 0.015(4) 0.025(5) -0.003(4)
Cl70 0.308(5) 0.107(2) 0.136(2) 0.0142(18) 0.151(3) 0.057(2)
Cl71 0.308(4) 0.0599(15) 0.145(2) 0.0096(15) 0.149(3) 0.006(2)
Cl80 0.138(3) 0.136(3) 0.203(3) 0.050(2) 0.041(2) 0.028(2)
Cl81 0.143(2) 0.0810(17) 0.126(2) 0.0021(15) 0.0292(18) -0.0040(16)

loop_
_atom_type_symbol
_atom_type_description
_atom_type_scat_dispersion_real
_atom_type_scat_dispersion_imag
_atom_type_scat_source
C C 0.0033 0.0016 'International Tables Vol C Tables 4.2.6.8 and 6.1.1.4'
H H 0.0000 0.0000 'International Tables Vol C Tables 4.2.6.8 and 6.1.1.4'
O O 0.0106 0.0060 'International Tables Vol C Tables 4.2.6.8 and 6.1.1.4'
P P 0.1023 0.0942 'International Tables Vol C Tables 4.2.6.8 and 6.1.1.4'
Cl Cl 0.1484 0.1585 'International Tables Vol C Tables 4.2.6.8 and 6.1.1.4'
Hg Hg -2.3894 9.2266 'International Tables Vol C Tables 4.2.6.8 and 6.1.1.4'

loop_
_geom_angle_atom_site_label_1
_geom_angle_atom_site_label_2
_geom_angle_atom_site_label_3
_geom_angle
_geom_angle_site_symmetry_1
_geom_angle_site_symmetry_3
_geom_angle_publ_flag
Cl1 Hg1 P1 128.79(6) . . ?
Cl1 Hg1 Cl4 102.43(6) . . ?
P1 Hg1 Cl4 117.78(4) . . ?
Cl1 Hg1 Cl3 102.14(6) . . ?
P1 Hg1 Cl3 109.88(5) . . ?
Cl4 Hg1 Cl3 87.02(4) . . ?
Cl2 Hg2 P2 136.36(5) . . ?
Cl2 Hg2 Cl3 106.90(5) . . ?
P2 Hg2 Cl3 106.29(5) . . ?
Cl2 Hg2 Cl4 95.55(5) . . ?
P2 Hg2 Cl4 114.20(4) . . ?
Cl3 Hg2 Cl4 86.17(4) . . ?
Cl5 Hg3 P3 132.48(6) . . ?
Cl5 Hg3 Cl7 116.56(6) . . ?
P3 Hg3 Cl7 97.85(5) . . ?
Cl5 Hg3 Cl8 92.90(6) . . ?
P3 Hg3 Cl8 120.85(5) . . ?
Cl7 Hg3 Cl8 89.04(5) . . ?
Cl6 Hg4 P4 131.68(6) . . ?
Cl6 Hg4 Cl8 109.58(6) . . ?
P4 Hg4 Cl8 113.13(5) . . ?
Cl6 Hg4 Cl7 102.04(6) . . ?
P4 Hg4 Cl7 99.46(5) . . ?
Cl8 Hg4 Cl7 90.09(5) . . ?
O1 P1 C1E 102.18(17) . . ?
O1 P1 C1F 106.95(19) . . ?
C1E P1 C1F 106.19(18) . . ?
O1 P1 Hg1 114.00(13) . . ?
C1E P1 Hg1 112.99(13) . . ?
C1F P1 Hg1 113.60(14) . . ?
O2 P2 C1G 101.68(18) . . ?
O2 P2 C1H 107.44(18) . . ?
C1G P2 C1H 105.94(18) . . ?
O2 P2 Hg2 110.47(14) . . ?
C1G P2 Hg2 112.58(14) . . ?
C1H P2 Hg2 117.44(13) . . ?
O7 P3 C1K 103.82(18) . . ?
O7 P3 C1L 102.23(18) . . ?
C1K P3 C1L 106.81(18) . . ?
O7 P3 Hg3 114.08(14) . . ?
C1K P3 Hg3 111.67(14) . . ?
C1L P3 Hg3 116.98(13) . . ?
O8 P4 C1N 101.38(19) . . ?
O8 P4 C1M 106.73(19) . . ?
C1N P4 C1M 106.96(18) . . ?
O8 P4 Hg4 115.79(14) . . ?
C1N P4 Hg4 114.11(14) . . ?
C1M P4 Hg4 111.03(13) . . ?
Hg2 Cl3 Hg1 92.19(4) . . ?
Hg1 Cl4 Hg2 92.68(4) . . ?
Hg3 Cl7 Hg4 89.72(4) . . ?
Hg4 Cl8 Hg3 91.11(5) . . ?
C1A O1 P1 125.7(3) . . ?
C5A O2 P2 123.9(3) . . ?
C1I O3 C1B 116.6(4) . . ?
C1J O5 C5B 115.2(4) . . ?
C1C O7 P3 126.7(3) . . ?
C5C O8 P4 125.9(3) . . ?
C1O O9 C1D 117.6(4) . . ?
C1P O11 C5D 116.5(4) . . ?
C6A C1A C2A 122.1(5) . . ?
C6A C1A O1 118.9(4) . . ?
C2A C1A O1 118.7(4) . . ?
C1A C2A C3A 116.1(4) . . ?
C1A C2A C7A 123.9(4) . . ?
C3A C2A C7A 120.1(4) . . ?
C4A C3A C2A 124.8(4) . . ?
C3A C4A C5A 116.1(4) . . ?
C3A C4A C7D 122.4(4) . . ?
C5A C4A C7D 121.5(4) . . ?
C4A C5A C6A 121.8(4) . . ?
C4A C5A O2 117.6(4) . . ?
C6A C5A O2 120.6(4) . . ?
C1A C6A C5A 118.9(4) . . ?
C2B C7A C2A 110.6(4) . . ?
C2B C7A C8A 114.2(4) . . ?
C2A C7A C8A 111.3(4) . . ?
C9A C8A C7A 112.4(4) . . ?
C1Q C9A C8A 114.0(4) . . ?
C2Q C1Q C6Q 120.0 . . ?
C2Q C1Q C9A 119.9(4) . . ?
C6Q C1Q C9A 120.1(4) . . ?
C1Q C2Q C3Q 120.0 . . ?
C4Q C3Q C2Q 120.0 . . ?
C3Q C4Q C5Q 120.0 . . ?
C4Q C5Q C6Q 120.0 . . ?
C5Q C6Q C1Q 120.0 . . ?
C2E C1E C6E 120.0 . . ?
C2E C1E P1 120.2(2) . . ?
C6E C1E P1 119.8(2) . . ?
C1E C2E C3E 120.0 . . ?
C4E C3E C2E 120.0 . . ?
C3E C4E C5E 120.0 . . ?
C6E C5E C4E 120.0 . . ?
C5E C6E C1E 120.0 . . ?
C2F C1F C6F 120.0 . . ?
C2F C1F P1 120.5(2) . . ?
C6F C1F P1 119.5(2) . . ?
C1F C2F C3F 120.0 . . ?
C4F C3F C2F 120.0 . . ?
C5F C4F C3F 120.0 . . ?
C6F C5F C4F 120.0 . . ?
C5F C6F C1F 120.0 . . ?
C2G C1G C6G 120.0 . . ?
C2G C1G P2 121.5(2) . . ?
C6G C1G P2 118.5(2) . . ?
C1G C2G C3G 120.0 . . ?
C4G C3G C2G 120.0 . . ?
C3G C4G C5G 120.0 . . ?
C6G C5G C4G 120.0 . . ?
C5G C6G C1G 120.0 . . ?
C2H C1H C6H 120.0 . . ?
C2H C1H P2 120.1(2) . . ?
C6H C1H P2 119.2(2) . . ?
C1H C2H C3H 120.0 . . ?
C4H C3H C2H 120.0 . . ?
C3H C4H C5H 120.0 . . ?
C4H C5H C6H 120.0 . . ?
C5H C6H C1H 120.0 . . ?
C2B C1B C6B 121.7(5) . . ?
C2B C1B O3 119.8(4) . . ?
C6B C1B O3 118.1(4) . . ?
C1B C2B C3B 116.8(4) . . ?
C1B C2B C7A 120.8(4) . . ?
C3B C2B C7A 122.4(4) . . ?
C4B C3B C2B 122.6(5) . . ?
C5B C4B C3B 117.2(4) . . ?
C5B C4B C7B 119.4(4) . . ?
C3B C4B C7B 123.3(4) . . ?
C6B C5B C4B 122.5(4) . . ?
C6B C5B O5 116.5(4) . . ?
C4B C5B O5 120.9(4) . . ?
C5B C6B C1B 119.0(5) . . ?
C4B C7B C8B 115.1(4) . . ?
C4B C7B C4C 111.2(4) . . ?
C8B C7B C4C 110.2(4) . . ?
C7B C8B C9B 113.0(5) . . ?
C1R C9B C8B 116.1(4) . . ?
C2R C1R C6R 120.0 . . ?
C2R C1R C9B 121.1(4) . . ?
C6R C1R C9B 118.9(4) . . ?
C3R C2R C1R 120.0 . . ?
C4R C3R C2R 120.0 . . ?
C3R C4R C5R 120.0 . . ?
C4R C5R C6R 120.0 . . ?
C5R C6R C1R 120.0 . . ?
O4 C1I O3 122.5(5) . . ?
O4 C1I C2I 121.9(7) . . ?
O3 C1I C2I 113.8(7) . . ?
O4 C1I C2I 127.1(6) . . ?
O3 C1I C2I 109.5(6) . . ?
C2I C1I C2I 23.7(7) . . ?
C3I C2I C1I 111.0(9) . . ?
C3I C2I C7I 101.6(10) . . ?
C1I C2I C7I 103.9(7) . . ?
C2I C3I C4I 113.4(11) . . ?
C5I C4I C3I 112.5(12) . . ?
C4I C5I C6I 116.1(12) . . ?
C7I C6I C5I 116.3(11) . . ?
C6I C7I C2I 109.1(9) . . ?
C1I C2I C3I 115.9(11) . . ?
C1I C2I C7I 104.4(11) . . ?
C3I C2I C7I 109.5(13) . . ?
C2I C3I C4I 114.1(13) . . ?
C5I C4I C3I 124.0(18) . . ?
C6I C5I C4I 109.6(19) . . ?
C5I C6I C7I 122(2) . . ?
C6I C7I C2I 116.3(15) . . ?
O6 C1J O5 122.0(5) . . ?
O6 C1J C2J 126.8(5) . . ?
O5 C1J C2J 111.2(5) . . ?
C3J C2J C7J 110.2(6) . . ?
C3J C2J C1J 113.5(5) . . ?
C7J C2J C1J 110.3(5) . . ?
C2J C3J C4J 112.3(6) . . ?
C5J C4J C3J 109.2(7) . . ?
C6J C5J C4J 112.1(7) . . ?
C5J C6J C7J 108.9(7) . . ?
C2J C7J C6J 110.5(6) . . ?
O7 C1C C6C 119.5(4) . . ?
O7 C1C C2C 118.8(5) . . ?
C6C C1C C2C 121.3(5) . . ?
C3C C2C C1C 116.9(5) . . ?
C3C C2C C7C 121.6(4) . . ?
C1C C2C C7C 121.4(5) . . ?
C2C C3C C4C 124.2(5) . . ?
C3C C4C C5C 115.8(5) . . ?
C3C C4C C7B 124.0(4) . . ?
C5C C4C C7B 120.2(4) . . ?
C6C C5C C4C 123.1(5) . . ?
C6C C5C O8 121.1(4) . . ?
C4C C5C O8 115.7(4) . . ?
C5C C6C C1C 118.7(5) . . ?
C2D C7C C2C 112.7(4) . . ?
C2D C7C C8C1 113.8(9) . . ?
C2C C7C C8C1 122.9(9) . . ?
C2D C7C C8C2 114.6(5) . . ?
C2C C7C C8C2 103.8(5) . . ?
C8C1 C7C C8C2 25.0(7) . . ?
C9C2 C8C2 C7C 117.6(8) . . ?
C8C2 C9C2 C1S2 112.3(9) . . ?
C2S2 C1S2 C6S2 120.0 . . ?
C2S2 C1S2 C9C2 118.4(8) . . ?
C6S2 C1S2 C9C2 121.3(8) . . ?
C1S2 C2S2 C3S2 120.0 . . ?
C2S2 C3S2 C4S2 120.0 . . ?
C5S2 C4S2 C3S2 120.0 . . ?
C6S2 C5S2 C4S2 120.0 . . ?
C5S2 C6S2 C1S2 120.0 . . ?
C2S3 C1S3 C6S3 120.0 . . ?
C2S3 C1S3 C9C3 111.0(13) . . ?
C6S3 C1S3 C9C3 128.0(14) . . ?
C3S3 C2S3 C1S3 120.0 . . ?
C4S3 C3S3 C2S3 120.0 . . ?
C3S3 C4S3 C5S3 120.0 . . ?
C6S3 C5S3 C4S3 120.0 . . ?
C5S3 C6S3 C1S3 120.0 . . ?
C9C1 C8C1 C7C 104.9(13) . . ?
C8C1 C9C1 C1S1 104.1(13) . . ?
C2S1 C1S1 C6S1 120.0 . . ?
C2S1 C1S1 C9C1 118.0(12) . . ?
C6S1 C1S1 C9C1 122.0(12) . . ?
C3S1 C2S1 C1S1 120.0 . . ?
C2S1 C3S1 C4S1 120.0 . . ?
C3S1 C4S1 C5S1 120.0 . . ?
C6S1 C5S1 C4S1 120.0 . . ?
C5S1 C6S1 C1S1 120.0 . . ?
C2K C1K C6K 120.0 . . ?
C2K C1K P3 120.0(2) . . ?
C6K C1K P3 120.0(2) . . ?
C3K C2K C1K 120.0 . . ?
C4K C3K C2K 120.0 . . ?
C3K C4K C5K 120.0 . . ?
C6K C5K C4K 120.0 . . ?
C5K C6K C1K 120.0 . . ?
C2L C1L C6L 120.0 . . ?
C2L C1L P3 119.6(2) . . ?
C6L C1L P3 120.4(2) . . ?
C1L C2L C3L 120.0 . . ?
C2L C3L C4L 120.0 . . ?
C5L C4L C3L 120.0 . . ?
C4L C5L C6L 120.0 . . ?
C5L C6L C1L 120.0 . . ?
C2M C1M C6M 120.0 . . ?
C2M C1M P4 122.5(2) . . ?
C6M C1M P4 117.5(2) . . ?
C1M C2M C3M 120.0 . . ?
C4M C3M C2M 120.0 . . ?
C5M C4M C3M 120.0 . . ?
C6M C5M C4M 120.0 . . ?
C5M C6M C1M 120.0 . . ?
C2N C1N C6N 120.0 . . ?
C2N C1N P4 119.0(2) . . ?
C6N C1N P4 121.0(2) . . ?
C1N C2N C3N 120.0 . . ?
C2N C3N C4N 120.0 . . ?
C3N C4N C5N 120.0 . . ?
C6N C5N C4N 120.0 . . ?
C5N C6N C1N 120.0 . . ?
C6D C1D C2D 122.6(5) . . ?
C6D C1D O9 118.9(5) . . ?
C2D C1D O9 118.3(4) . . ?
C1D C2D C3D 117.3(5) . . ?
C1D C2D C7C 119.1(4) . . ?
C3D C2D C7C 123.5(5) . . ?
C2D C3D C4D 122.1(5) . . ?
C5D C4D C3D 117.6(4) . . ?
C5D C4D C7D 119.6(4) . . ?
C3D C4D C7D 122.8(5) . . ?
C6D C5D C4D 121.6(5) . . ?
C6D C5D O11 119.4(5) . . ?
C4D C5D O11 118.9(4) . . ?
C5D C6D C1D 118.8(5) . . ?
C4A C7D C8D 109.6(4) . . ?
C4A C7D C4D 110.2(4) . . ?
C8D C7D C4D 115.1(4) . . ?
C9D C8D C7D 113.4(4) . . ?
C8D C9D C1T 113.7(4) . . ?
C2T C1T C6T 120.0 . . ?
C2T C1T C9D 119.4(3) . . ?
C6T C1T C9D 120.6(3) . . ?
C1T C2T C3T 120.0 . . ?
C2T C3T C4T 120.0 . . ?
C3T C4T C5T 120.0 . . ?
C6T C5T C4T 120.0 . . ?
C5T C6T C1T 120.0 . . ?
O10 C1O O9 123.7(5) . . ?
O10 C1O C2O 125.9(5) . . ?
O9 C1O C2O 110.5(5) . . ?
C1O C2O C3O 111.8(4) . . ?
C1O C2O C7O 111.7(5) . . ?
C3O C2O C7O 112.0(5) . . ?
C2O C3O C4O 110.6(5) . . ?
C5O C4O C3O 110.4(5) . . ?
C6O C5O C4O 111.3(5) . . ?
C5O C6O C7O 110.9(5) . . ?
C2O C7O C6O 110.3(5) . . ?
O12 C1P O11 123.2(5) . . ?
O12 C1P C2P 121.1(8) . . ?
O11 C1P C2P 115.6(8) . . ?
O12 C1P C2P 129.5(7) . . ?
O11 C1P C2P 107.2(6) . . ?
C2P C1P C2P 8.6(9) . . ?
C3P C2P C1P 115.6(10) . . ?
C3P C2P C7P 111.2(10) . . ?
C1P C2P C7P 108.0(9) . . ?
C2P C3P C4P 110.3(9) . . ?
C5P C4P C3P 109.8(10) . . ?
C6P C5P C4P 110.0(11) . . ?
C5P C6P C7P 110.7(10) . . ?
C2P C7P C6P 110.4(9) . . ?
C1P C2P C7P 110.8(13) . . ?
C1P C2P C3P 109.2(12) . . ?
C7P C2P C3P 111.6(15) . . ?
C4P C3P C2P 111.0(13) . . ?
C5P C4P C3P 112.6(15) . . ?
C4P C5P C6P 110.3(15) . . ?
C7P C6P C5P 111.7(13) . . ?
C2P C7P C6P 110.2(13) . . ?
C101 C100 Cl10 109.3(8) . . ?
C100 C101 Cl11 108.1(8) . . ?
C201 C200 Cl20 112.4(9) . . ?
C200 C201 Cl21 123.8(9) . . ?
C203 C202 Cl20 110.2(13) . . ?
C202 C203 Cl21 116.5(14) . . ?
C200 Cl20 C202 38.7(7) . . ?
C203 Cl21 C201 24.0(5) . . ?
C301 C300 Cl30 114.0(6) . . ?
C300 C301 Cl31 115.0(6) . . ?
C401 C400 Cl40 114.3(7) . . ?
C400 C401 Cl41 115.6(7) . . ?
C501 C500 Cl50 110.7(8) . . ?
C500 C501 Cl51 110.9(8) . . ?
C601 C600 Cl60 128.4(8) . . ?
C600 C601 Cl61 123.1(7) . . ?
C701 C700 Cl70 114.8(6) . . ?
C700 C701 Cl71 116.5(6) . . ?
C801 C800 Cl80 108.9(11) . . ?
C800 C801 Cl81 108.5(10) . . ?
C803 C802 Cl80 115.5(13) . . ?
C802 C803 Cl81 104.3(11) . . ?
C802 Cl80 C800 33.6(9) . . ?
C801 Cl81 C803 44.0(9) . . ?

loop_
_geom_bond_atom_site_label_1
_geom_bond_atom_site_label_2
_geom_bond_distance
_geom_bond_site_symmetry_2
_geom_bond_publ_flag
Hg1 Cl1 2.3919(16) . ?
Hg1 P1 2.4266(14) . ?
Hg1 Cl4 2.5947(14) . ?
Hg1 Cl3 2.6500(14) . ?
Hg2 Cl2 2.3801(15) . ?
Hg2 P2 2.4147(14) . ?
Hg2 Cl3 2.6265(14) . ?
Hg2 Cl4 2.6600(13) . ?
Hg3 Cl5 2.3852(17) . ?
Hg3 P3 2.4378(15) . ?
Hg3 Cl7 2.6113(14) . ?
Hg3 Cl8 2.6737(16) . ?
Hg4 Cl6 2.3896(16) . ?
Hg4 P4 2.4175(15) . ?
Hg4 Cl8 2.5544(15) . ?
Hg4 Cl7 2.6809(15) . ?
P1 O1 1.614(3) . ?
P1 C1E 1.789(3) . ?
P1 C1F 1.789(3) . ?
P2 O2 1.612(3) . ?
P2 C1G 1.788(3) . ?
P2 C1H 1.795(3) . ?
P3 O7 1.611(4) . ?
P3 C1K 1.786(3) . ?
P3 C1L 1.798(3) . ?
P4 O8 1.611(3) . ?
P4 C1N 1.781(3) . ?
P4 C1M 1.792(3) . ?
O1 C1A 1.404(5) . ?
O2 C5A 1.409(5) . ?
O3 C1I 1.367(7) . ?
O3 C1B 1.411(6) . ?
O4 C1I 1.175(7) . ?
O5 C1J 1.371(6) . ?
O5 C5B 1.415(5) . ?
O6 C1J 1.203(6) . ?
O7 C1C 1.386(6) . ?
O8 C5C 1.408(6) . ?
O9 C1O 1.357(6) . ?
O9 C1D 1.412(5) . ?
O10 C1O 1.195(6) . ?
O11 C1P 1.375(6) . ?
O11 C5D 1.396(6) . ?
O12 C1P 1.186(6) . ?
C1A C6A 1.376(6) . ?
C1A C2A 1.390(6) . ?
C2A C3A 1.394(7) . ?
C2A C7A 1.527(6) . ?
C3A C4A 1.378(6) . ?
C4A C5A 1.393(6) . ?
C4A C7D 1.514(7) . ?
C5A C6A 1.394(7) . ?
C7A C2B 1.523(6) . ?
C7A C8A 1.528(7) . ?
C8A C9A 1.520(6) . ?
C9A C1Q 1.515(6) . ?
C1Q C2Q 1.3900 . ?
C1Q C6Q 1.3900 . ?
C2Q C3Q 1.3900 . ?
C3Q C4Q 1.3900 . ?
C4Q C5Q 1.3900 . ?
C5Q C6Q 1.3900 . ?
C1E C2E 1.3900 . ?
C1E C6E 1.3900 . ?
C2E C3E 1.3900 . ?
C3E C4E 1.3900 . ?
C4E C5E 1.3900 . ?
C5E C6E 1.3900 . ?
C1F C2F 1.3900 . ?
C1F C6F 1.3900 . ?
C2F C3F 1.3900 . ?
C3F C4F 1.3900 . ?
C4F C5F 1.3900 . ?
C5F C6F 1.3900 . ?
C1G C2G 1.3900 . ?
C1G C6G 1.3900 . ?
C2G C3G 1.3900 . ?
C3G C4G 1.3900 . ?
C4G C5G 1.3900 . ?
C5G C6G 1.3900 . ?
C1H C2H 1.3900 . ?
C1H C6H 1.3900 . ?
C2H C3H 1.3900 . ?
C3H C4H 1.3900 . ?
C4H C5H 1.3900 . ?
C5H C6H 1.3900 . ?
C1B C2B 1.370(7) . ?
C1B C6B 1.391(7) . ?
C2B C3B 1.400(6) . ?
C3B C4B 1.387(6) . ?
C4B C5B 1.370(7) . ?
C4B C7B 1.530(6) . ?
C5B C6B 1.354(7) . ?
C7B C8B 1.530(7) . ?
C7B C4C 1.533(7) . ?
C8B C9B 1.548(7) . ?
C9B C1R 1.511(6) . ?
C1R C2R 1.3900 . ?
C1R C6R 1.3900 . ?
C2R C3R 1.3900 . ?
C3R C4R 1.3900 . ?
C4R C5R 1.3900 . ?
C5R C6R 1.3900 . ?
C1I C2I 1.484(13) . ?
C1I C2I 1.555(10) . ?
C2I C3I 1.510(13) . ?
C2I C7I 1.584(12) . ?
C3I C4I 1.516(13) . ?
C4I C5I 1.441(13) . ?
C5I C6I 1.510(14) . ?
C6I C7I 1.493(12) . ?
C2I C3I 1.494(15) . ?
C2I C7I 1.580(15) . ?
C3I C4I 1.526(16) . ?
C4I C5I 1.464(16) . ?
C5I C6I 1.427(17) . ?
C6I C7I 1.503(16) . ?
C1J C2J 1.500(7) . ?
C2J C3J 1.487(8) . ?
C2J C7J 1.498(8) . ?
C3J C4J 1.535(8) . ?
C4J C5J 1.501(10) . ?
C5J C6J 1.492(11) . ?
C6J C7J 1.572(9) . ?
C1C C6C 1.387(7) . ?
C1C C2C 1.400(6) . ?
C2C C3C 1.373(7) . ?
C2C C7C 1.524(7) . ?
C3C C4C 1.388(7) . ?
C4C C5C 1.392(6) . ?
C5C C6C 1.361(7) . ?
C7C C2D 1.513(7) . ?
C7C C8C1 1.529(15) . ?
C7C C8C2 1.567(9) . ?
C8C2 C9C2 1.496(12) . ?
C9C2 C1S2 1.500(12) . ?
C1S2 C2S2 1.3900 . ?
C1S2 C6S2 1.3900 . ?
C2S2 C3S2 1.3900 . ?
C3S2 C4S2 1.3900 . ?
C4S2 C5S2 1.3900 . ?
C5S2 C6S2 1.3900 . ?
C9C3 C1S3 1.544(16) . ?
C1S3 C2S3 1.3900 . ?
C1S3 C6S3 1.3900 . ?
C2S3 C3S3 1.3900 . ?
C3S3 C4S3 1.3900 . ?
C4S3 C5S3 1.3900 . ?
C5S3 C6S3 1.3900 . ?
C8C1 C9C1 1.496(16) . ?
C9C1 C1S1 1.599(15) . ?
C1S1 C2S1 1.3900 . ?
C1S1 C6S1 1.3900 . ?
C2S1 C3S1 1.3900 . ?
C3S1 C4S1 1.3900 . ?
C4S1 C5S1 1.3900 . ?
C5S1 C6S1 1.3900 . ?
C1K C2K 1.3900 . ?
C1K C6K 1.3900 . ?
C2K C3K 1.3900 . ?
C3K C4K 1.3900 . ?
C4K C5K 1.3900 . ?
C5K C6K 1.3900 . ?
C1L C2L 1.3900 . ?
C1L C6L 1.3900 . ?
C2L C3L 1.3900 . ?
C3L C4L 1.3900 . ?
C4L C5L 1.3900 . ?
C5L C6L 1.3900 . ?
C1M C2M 1.3900 . ?
C1M C6M 1.3900 . ?
C2M C3M 1.3900 . ?
C3M C4M 1.3900 . ?
C4M C5M 1.3900 . ?
C5M C6M 1.3900 . ?
C1N C2N 1.3900 . ?
C1N C6N 1.3900 . ?
C2N C3N 1.3900 . ?
C3N C4N 1.3900 . ?
C4N C5N 1.3900 . ?
C5N C6N 1.3900 . ?
C1D C6D 1.377(7) . ?
C1D C2D 1.380(7) . ?
C2D C3D 1.387(6) . ?
C3D C4D 1.402(6) . ?
C4D C5D 1.390(7) . ?
C4D C7D 1.533(6) . ?
C5D C6D 1.373(7) . ?
C7D C8D 1.530(7) . ?
C8D C9D 1.526(7) . ?
C9D C1T 1.528(6) . ?
C1T C2T 1.3900 . ?
C1T C6T 1.3900 . ?
C2T C3T 1.3900 . ?
C3T C4T 1.3900 . ?
C4T C5T 1.3900 . ?
C5T C6T 1.3900 . ?
C1O C2O 1.512(7) . ?
C2O C3O 1.514(8) . ?
C2O C7O 1.524(7) . ?
C3O C4O 1.546(7) . ?
C4O C5O 1.523(8) . ?
C5O C6O 1.519(8) . ?
C6O C7O 1.529(8) . ?
C1P C2P 1.504(15) . ?
C1P C2P 1.516(12) . ?
C2P C3P 1.509(13) . ?
C2P C7P 1.523(13) . ?
C3P C4P 1.548(12) . ?
C4P C5P 1.543(13) . ?
C5P C6P 1.466(13) . ?
C6P C7P 1.539(12) . ?
C2P C7P 1.523(16) . ?
C2P C3P 1.538(16) . ?
C3P C4P 1.533(15) . ?
C4P C5P 1.528(16) . ?
C5P C6P 1.574(16) . ?
C6P C7P 1.530(15) . ?
C100 C101 1.376(11) . ?
C100 Cl10 1.787(9) . ?
C101 Cl11 1.841(9) . ?
C200 C201 1.253(12) . ?
C200 Cl20 1.785(11) . ?
C201 Cl21 1.782(8) . ?
C202 C203 1.337(17) . ?
C202 Cl20 1.826(16) . ?
C203 Cl21 1.745(13) . ?
C300 C301 1.461(9) . ?
C300 Cl30 1.746(7) . ?
C301 Cl31 1.766(7) . ?
C400 C401 1.413(9) . ?
C400 Cl40 1.718(7) . ?
C401 Cl41 1.756(7) . ?
C500 C501 1.410(10) . ?
C500 Cl50 1.756(9) . ?
C501 Cl51 1.784(9) . ?
C600 C601 1.319(9) . ?
C600 Cl60 1.704(8) . ?
C601 Cl61 1.712(7) . ?
C700 C701 1.407(8) . ?
C700 Cl70 1.731(7) . ?
C701 Cl71 1.717(6) . ?
C800 C801 1.467(14) . ?
C800 Cl80 1.756(12) . ?
C801 Cl81 1.741(12) . ?
C802 C803 1.463(14) . ?
C802 Cl80 1.733(13) . ?
C803 Cl81 1.769(13) . ?
